data_4508669
loop_
_publ_author_name
'Wang, Zhi-Bin'
'Zhu, Hui-Fang'
'Zhao, Min'
'Li, Yi-Zhi'
'Okamura, Taka-aki'
'Sun, Wei-Yin'
'Chen, Hui-Lan'
'Ueyama, Norikazu'

_publ_section_title
;
 Silver(I) Ion Assisted Assembly of One-Dimensional Polyrotaxanes
 Incorporating Cucurbit[6]uril
;
_journal_issue 6
_journal_name_full 'Crystal Growth &amp; Design'
_journal_page_first 1420
_journal_paper_doi 10.1021/cg060062m
_journal_volume 6
_journal_year 2006
_chemical_formula_moiety 'C56 H73 Ag Cl3 N28 O30.50 '
_chemical_formula_sum 'C56 H73 Ag Cl3 N28 O30.5'
_chemical_formula_weight 1840.64
_chemical_name_systematic
;
[Ag{Z2(H+)2}(cucurbituril)](ClO4)3-6.5(H2O)
;
_space_group_IT_number 2
_symmetry_cell_setting triclinic
_symmetry_Int_Tables_number 2
_symmetry_space_group_name_Hall '-P 1'
_symmetry_space_group_name_H-M 'P -1'
_atom_sites_solution_hydrogens geom
_atom_sites_solution_primary direct
_atom_sites_solution_secondary difmap
_audit_creation_date 'Wed Oct  1 09:35:21 2003'
_audit_creation_method SHELXL-97
_cell_angle_alpha 99.91(7)
_cell_angle_beta 91.37(7)
_cell_angle_gamma 92.56(7)
_cell_formula_units_Z 4
_cell_length_a 14.132(11)
_cell_length_b 16.266(13)
_cell_length_c 30.62(2)
_cell_measurement_reflns_used 33977
_cell_measurement_temperature 200
_cell_measurement_theta_max 27.5
_cell_measurement_theta_min 3.0
_cell_volume 6923(9)
_computing_structure_refinement 'SHELXL-97 (Sheldrick, 1997)'
_computing_structure_solution 'SIR92 (Altomare et al., 1994)'
_diffrn_ambient_temperature 200
_diffrn_detector_area_resol_mean 10.00
_diffrn_measured_fraction_theta_full 0.994
_diffrn_measured_fraction_theta_max 0.994
_diffrn_measurement_device_type 'Rigaku RAXIS-RAPID Imaging Plate'
_diffrn_measurement_method \w
_diffrn_radiation_monochromator graphite
_diffrn_radiation_source 'fine-focus sealed tube'
_diffrn_radiation_type MoK\a
_diffrn_radiation_wavelength 0.71075
_diffrn_reflns_av_R_equivalents 0.1199
_diffrn_reflns_av_sigmaI/netI 0.2713
_diffrn_reflns_limit_h_max 18
_diffrn_reflns_limit_h_min -18
_diffrn_reflns_limit_k_max 21
_diffrn_reflns_limit_k_min -20
_diffrn_reflns_limit_l_max 37
_diffrn_reflns_limit_l_min -39
_diffrn_reflns_number 71362
_diffrn_reflns_theta_full 27.48
_diffrn_reflns_theta_max 27.48
_diffrn_reflns_theta_min 3.01
_exptl_absorpt_coefficient_mu 0.521
_exptl_absorpt_correction_T_max 0.974
_exptl_absorpt_correction_T_min 0.254
_exptl_absorpt_correction_type multi-scan
_exptl_absorpt_process_details '(Higashi, 1995)'
_exptl_crystal_colour colorless
_exptl_crystal_density_diffrn 1.766
_exptl_crystal_density_method 'not measured'
_exptl_crystal_description block
_exptl_crystal_F_000 3788
_exptl_crystal_size_max 0.200
_exptl_crystal_size_mid 0.200
_exptl_crystal_size_min 0.050
_refine_diff_density_max 0.779
_refine_diff_density_min -0.930
_refine_diff_density_rms 0.085
_refine_ls_extinction_method none
_refine_ls_goodness_of_fit_ref 0.815
_refine_ls_hydrogen_treatment mixed
_refine_ls_matrix_type full
_refine_ls_number_parameters 2134
_refine_ls_number_reflns 31588
_refine_ls_number_restraints 0
_refine_ls_restrained_S_all 0.815
_refine_ls_R_factor_all 0.1807
_refine_ls_R_factor_gt 0.0582
_refine_ls_shift/su_max 0.001
_refine_ls_shift/su_mean 0.000
_refine_ls_structure_factor_coef Fsqd
_refine_ls_weighting_details 'calc w=1/[\s^2^(Fo^2^)+(0.0000P)^2^+0.0000P] where P=(Fo^2^+2Fc^2^)/3'
_refine_ls_weighting_scheme calc
_refine_ls_wR_factor_gt 0.0873
_refine_ls_wR_factor_ref 0.1006
_reflns_number_gt 11250
_reflns_number_total 31588
_reflns_threshold_expression I>2\s(I)
_cod_data_source_file cg060062msup1.cif
_cod_data_source_block AgClO4
_cod_original_sg_symbol_H-M 'P -1         '
_cod_original_formula_sum 'C56 H73 Ag Cl3 N28 O30.50'
_cod_database_code 4508669

loop_
_symmetry_equiv_pos_as_xyz
'x, y, z'
'-x, -y, -z'

loop_
_atom_site_label
_atom_site_type_symbol
_atom_site_fract_x
_atom_site_fract_y
_atom_site_fract_z
_atom_site_U_iso_or_equiv
_atom_site_adp_type
_atom_site_occupancy
_atom_site_symmetry_multiplicity
_atom_site_calc_flag
_atom_site_refinement_flags
Ag1 Ag 0.19068(3) 0.87891(3) 0.003527(15) 0.04264(13) Uani 1 1 d .
Ag2 Ag -0.09336(4) 1.13480(4) 0.494432(17) 0.06908(18) Uani 1 1 d .
Cl1 Cl 0.18850(9) 0.49169(8) 0.24933(4) 0.0310(3) Uani 1 1 d .
Cl2 Cl 0.84030(10) 0.52555(8) 0.25280(4) 0.0344(3) Uani 1 1 d .
Cl3 Cl 0.52609(9) 0.27766(9) 0.22384(5) 0.0395(4) Uani 1 1 d .
Cl4 Cl 0.00190(11) 0.33109(8) 0.08706(5) 0.0392(4) Uani 1 1 d .
Cl5 Cl 0.00394(11) 0.70568(9) 0.41955(5) 0.0440(4) Uani 1 1 d .
Cl6 Cl 0.51513(13) 0.73066(15) 0.27916(7) 0.0782(6) Uani 1 1 d .
O11 O 0.2720(3) 0.4466(3) 0.25146(13) 0.0720(14) Uani 1 1 d .
O12 O 0.2032(3) 0.5732(2) 0.27242(17) 0.0986(18) Uani 1 1 d .
O13 O 0.1607(3) 0.4893(3) 0.20433(12) 0.0779(16) Uani 1 1 d .
O14 O 0.1186(3) 0.4525(3) 0.27053(16) 0.0950(17) Uani 1 1 d .
O21 O 0.7552(4) 0.5668(4) 0.25526(17) 0.143(3) Uani 1 1 d .
O22 O 0.8604(3) 0.5071(3) 0.29563(11) 0.0633(13) Uani 1 1 d .
O23 O 0.9100(4) 0.5798(3) 0.24056(15) 0.108(2) Uani 1 1 d .
O24 O 0.8339(4) 0.4540(2) 0.22017(13) 0.0993(18) Uani 1 1 d .
O31 O 0.6161(3) 0.3196(3) 0.23205(17) 0.1005(18) Uani 1 1 d .
O32 O 0.5014(2) 0.2366(2) 0.25984(11) 0.0425(10) Uani 1 1 d .
O33 O 0.5295(4) 0.2168(3) 0.18506(14) 0.116(2) Uani 1 1 d .
O34 O 0.4590(3) 0.3368(3) 0.21753(16) 0.0864(17) Uani 1 1 d .
O41 O 0.0153(7) 0.3762(3) 0.12890(15) 0.208(4) Uani 1 1 d .
O42 O 0.0134(2) 0.3858(2) 0.05567(12) 0.0488(10) Uani 1 1 d .
O43 O -0.0871(3) 0.2911(4) 0.0821(2) 0.137(3) Uani 1 1 d .
O44 O 0.0673(3) 0.2711(3) 0.08331(19) 0.1045(19) Uani 1 1 d .
O51 O 0.0225(3) 0.7923(2) 0.42478(13) 0.0740(14) Uani 1 1 d .
O52 O 0.0864(4) 0.6665(3) 0.40081(17) 0.115(2) Uani 1 1 d .
O53 O -0.0106(3) 0.6794(3) 0.46042(14) 0.0814(15) Uani 1 1 d .
O54 O -0.0713(3) 0.6807(3) 0.38879(16) 0.0966(17) Uani 1 1 d .
O61 O 0.5422(4) 0.7707(4) 0.24500(19) 0.151(3) Uani 1 1 d .
O62 O 0.5898(3) 0.7263(4) 0.30801(15) 0.1042(19) Uani 1 1 d .
O63 O 0.4838(8) 0.6471(7) 0.2590(3) 0.320(8) Uani 1 1 d .
O64 O 0.4388(4) 0.7576(4) 0.3003(2) 0.166(3) Uani 1 1 d .
O101 O 0.1593(2) 0.96041(19) 0.10464(10) 0.0259(8) Uani 1 1 d .
O102 O 0.3248(2) 1.11581(18) 0.28691(10) 0.0227(8) Uani 1 1 d .
O103 O 0.1324(2) 0.77753(18) 0.13756(10) 0.0261(8) Uani 1 1 d .
O104 O 0.2969(2) 0.94233(18) 0.32085(10) 0.0247(8) Uani 1 1 d .
O105 O -0.0923(2) 0.75665(18) 0.19071(10) 0.0284(8) Uani 1 1 d .
O106 O 0.0878(2) 0.91903(19) 0.36734(10) 0.0291(8) Uani 1 1 d .
O107 O -0.2797(2) 0.91119(18) 0.20862(10) 0.0253(8) Uani 1 1 d .
O108 O -0.1139(2) 1.05964(19) 0.39505(10) 0.0299(8) Uani 1 1 d .
O109 O -0.2618(2) 1.09497(19) 0.17727(10) 0.0297(8) Uani 1 1 d .
O110 O -0.0752(2) 1.23306(18) 0.36052(10) 0.0270(8) Uani 1 1 d .
O111 O -0.0445(2) 1.11512(18) 0.12673(10) 0.0246(8) Uani 1 1 d .
O112 O 0.1503(2) 1.25955(19) 0.30653(10) 0.0294(8) Uani 1 1 d .
O201 O 0.6466(2) 0.70892(19) 0.58398(11) 0.0382(9) Uani 1 1 d .
O202 O 0.6880(3) 0.3362(2) 0.56163(12) 0.0446(10) Uani 1 1 d .
O203 O 0.7085(2) 0.7133(2) 0.46457(10) 0.0362(9) Uani 1 1 d .
O204 O 0.7265(2) 0.3292(2) 0.44026(11) 0.0408(10) Uani 1 1 d .
O205 O 0.5285(2) 0.6782(2) 0.39581(11) 0.0349(9) Uani 1 1 d .
O206 O 0.5591(2) 0.3040(2) 0.36571(10) 0.0328(9) Uani 1 1 d .
O301 O 0.5049(2) 0.69060(18) 0.13963(10) 0.0270(8) Uani 1 1 d .
O302 O 0.4749(2) 0.31137(19) 0.10162(10) 0.0278(8) Uani 1 1 d .
O303 O 0.3257(2) 0.69511(19) 0.07283(10) 0.0266(8) Uani 1 1 d .
O304 O 0.2760(2) 0.31601(19) 0.03559(10) 0.0317(9) Uani 1 1 d .
O305 O 0.3246(2) 0.70204(19) -0.05075(10) 0.0306(8) Uani 1 1 d .
O306 O 0.3011(2) 0.32239(18) -0.08122(10) 0.0280(8) Uani 1 1 d .
O401 O 0.2097(2) 0.9132(2) -0.07393(10) 0.0385(9) Uani 1 1 d .
O402 O 0.7279(2) 0.95540(19) 0.11447(10) 0.0348(9) Uani 1 1 d .
O403 O 0.6242(3) 0.1632(2) 0.09557(12) 0.0505(11) Uani 1 1 d .
O404 O 0.5438(2) 0.86431(19) 0.16449(10) 0.0333(9) Uani 1 1 d .
O405 O 0.6136(3) 0.9921(2) 0.41925(14) 0.0754(14) Uani 1 1 d .
O406 O 0.6526(3) 0.8241(2) 0.41028(12) 0.0511(11) Uani 1 1 d .
O407 O 0.0264(2) 0.6381(2) 0.08700(11) 0.0454(10) Uani 1 1 d .
O408 O 0.9775(3) 0.5418(2) 0.15075(11) 0.0536(11) Uani 1 1 d .
O409 O 0.0270(3) 0.4997(2) 0.35845(12) 0.0553(11) Uani 1 1 d .
O410 O 0.3397(3) 0.1829(2) 0.06879(12) 0.0521(11) Uani 1 1 d .
O411 O 0.4898(2) 0.14332(18) 0.33965(10) 0.0317(9) Uani 1 1 d .
O412 O 0.4289(3) 0.0262(2) 0.38831(12) 0.0626(12) Uani 1 1 d .
O413 O 0.9732(3) 0.3917(2) 0.41861(13) 0.0648(13) Uani 1 1 d .
N1 N -0.1181(3) 0.8740(2) 0.13908(11) 0.0236(9) Uani 1 1 d .
H1 H -0.1675 0.9079 0.1362 0.028 Uiso 1 1 calc R
H2 H -0.1283 0.8496 0.1636 0.028 Uiso 1 1 calc R
N2 N 0.1716(3) 1.0832(2) 0.34098(11) 0.0286(10) Uani 1 1 d .
H3 H 0.1849 1.0303 0.3453 0.034 Uiso 1 1 calc R
H4 H 0.2056 1.0944 0.3173 0.034 Uiso 1 1 calc R
N3 N 0.5259(3) 0.7266(2) 0.05299(11) 0.0240(10) Uani 1 1 d .
H5 H 0.5659 0.6993 0.0692 0.029 Uiso 1 1 calc R
H6 H 0.4673 0.7261 0.0654 0.029 Uiso 1 1 calc R
N4 N -0.4659(3) 1.2743(3) 0.45919(15) 0.0561(14) Uani 1 1 d .
H7 H -0.4051 1.2939 0.4553 0.067 Uiso 1 1 calc R
H8 H -0.5032 1.2826 0.4354 0.067 Uiso 1 1 calc R
N11 N 0.0411(3) 0.8654(3) 0.01092(13) 0.0319(11) Uani 1 1 d .
N21 N 0.0483(3) 1.1126(3) 0.47545(15) 0.0535(14) Uani 1 1 d .
N31 N 0.3364(3) 0.9110(3) 0.02466(13) 0.0354(11) Uani 1 1 d .
N41 N -0.2351(3) 1.1462(3) 0.51476(14) 0.0414(12) Uani 1 1 d .
N101 N 0.2232(3) 1.0820(2) 0.14617(12) 0.0221(9) Uani 1 1 d .
N102 N 0.2964(3) 1.1465(2) 0.21707(12) 0.0240(10) Uani 1 1 d .
N103 N 0.2927(3) 0.9636(2) 0.15008(12) 0.0230(10) Uani 1 1 d .
N104 N 0.3632(2) 1.0280(2) 0.22243(12) 0.0217(10) Uani 1 1 d .
N105 N 0.2719(3) 0.8300(2) 0.17473(12) 0.0190(9) Uani 1 1 d .
N106 N 0.3353(3) 0.8967(2) 0.24819(12) 0.0213(9) Uani 1 1 d .
N107 N 0.1721(3) 0.7520(2) 0.20730(12) 0.0205(9) Uani 1 1 d .
N108 N 0.2383(3) 0.8168(2) 0.28033(12) 0.0220(9) Uani 1 1 d .
N109 N 0.0221(3) 0.7413(2) 0.24351(11) 0.0193(9) Uani 1 1 d .
N110 N 0.0910(3) 0.7967(2) 0.31665(12) 0.0236(10) Uani 1 1 d .
N111 N -0.1201(3) 0.7797(2) 0.26539(12) 0.0222(10) Uani 1 1 d .
N112 N -0.0487(3) 0.8456(2) 0.33638(12) 0.0235(10) Uani 1 1 d .
N113 N -0.2437(3) 0.8800(2) 0.27793(12) 0.0210(9) Uani 1 1 d .
N114 N -0.1779(3) 0.9386(2) 0.35183(12) 0.0227(9) Uani 1 1 d .
N115 N -0.3149(3) 0.9971(2) 0.27403(12) 0.0222(10) Uani 1 1 d .
N116 N -0.2421(3) 1.0582(2) 0.34656(12) 0.0234(10) Uani 1 1 d .
N117 N -0.2877(3) 1.1317(2) 0.25206(12) 0.0221(9) Uani 1 1 d .
N118 N -0.2211(3) 1.1943(2) 0.32571(11) 0.0212(9) Uani 1 1 d .
N119 N -0.1926(3) 1.2142(2) 0.21992(11) 0.0200(9) Uani 1 1 d .
N120 N -0.1183(3) 1.2681(2) 0.29293(12) 0.0237(10) Uani 1 1 d .
N121 N -0.0440(2) 1.2290(2) 0.18350(11) 0.0195(9) Uani 1 1 d .
N122 N 0.0308(3) 1.2762(2) 0.25641(12) 0.0211(9) Uani 1 1 d .
N123 N 0.0933(3) 1.1760(2) 0.16228(11) 0.0202(9) Uani 1 1 d .
N124 N 0.1722(3) 1.2447(2) 0.23153(12) 0.0240(10) Uani 1 1 d .
N201 N 0.6713(3) 0.6037(2) 0.62449(14) 0.0328(11) Uani 1 1 d .
N202 N 0.6905(3) 0.4524(2) 0.61634(14) 0.0367(11) Uani 1 1 d .
N203 N 0.7580(3) 0.6100(2) 0.56591(14) 0.0348(11) Uani 1 1 d .
N204 N 0.7710(3) 0.4582(2) 0.55558(14) 0.0371(12) Uani 1 1 d .
N205 N 0.7848(3) 0.6050(2) 0.48678(14) 0.0333(11) Uani 1 1 d .
N206 N 0.7964(3) 0.4538(2) 0.47727(14) 0.0324(11) Uani 1 1 d .
N207 N 0.7485(3) 0.5966(2) 0.41551(14) 0.0305(11) Uani 1 1 d .
N208 N 0.7542(3) 0.4442(2) 0.40691(14) 0.0322(11) Uani 1 1 d .
N209 N 0.6205(3) 0.5745(2) 0.36127(13) 0.0294(10) Uani 1 1 d .
N210 N 0.6336(3) 0.4225(2) 0.34790(12) 0.0289(10) Uani 1 1 d .
N211 N 0.4652(3) 0.5575(3) 0.35185(13) 0.0343(11) Uani 1 1 d .
N212 N 0.4777(3) 0.4068(2) 0.33899(13) 0.0352(11) Uani 1 1 d .
N301 N 0.5709(3) 0.5742(2) 0.16091(12) 0.0244(10) Uani 1 1 d .
N302 N 0.5580(3) 0.4223(2) 0.14510(12) 0.0252(10) Uani 1 1 d .
N303 N 0.4156(3) 0.5787(2) 0.15575(12) 0.0236(10) Uani 1 1 d .
N304 N 0.4022(3) 0.4265(2) 0.13934(12) 0.0221(9) Uani 1 1 d .
N305 N 0.2802(3) 0.5843(2) 0.10624(12) 0.0243(10) Uani 1 1 d .
N306 N 0.2644(3) 0.4309(2) 0.09111(12) 0.0257(10) Uani 1 1 d .
N307 N 0.2246(3) 0.5872(2) 0.03804(12) 0.0234(9) Uani 1 1 d .
N308 N 0.2061(3) 0.4352(2) 0.02342(12) 0.0249(10) Uani 1 1 d .
N309 N 0.2302(3) 0.5877(2) -0.04062(12) 0.0233(10) Uani 1 1 d .
N310 N 0.2104(2) 0.4345(2) -0.05550(12) 0.0222(9) Uani 1 1 d .
N311 N 0.2928(3) 0.5862(2) -0.10659(12) 0.0262(10) Uani 1 1 d .
N312 N 0.2872(3) 0.4336(2) -0.11792(12) 0.0263(10) Uani 1 1 d .
C1 C -0.0077(3) 0.9660(3) 0.19525(14) 0.0200(11) Uani 1 1 d .
C01 C 0.5083(3) 0.5878(3) 0.00493(15) 0.0195(11) Uani 1 1 d .
C2 C 0.0817(3) 0.9595(3) 0.21323(16) 0.0283(13) Uani 1 1 d .
H9 H 0.1268 0.9287 0.1955 0.034 Uiso 1 1 calc R
C02 C 0.4920(5) 0.5490(3) 0.03968(17) 0.061(2) Uani 1 1 d .
H10 H 0.4861 0.5815 0.0683 0.073 Uiso 1 1 calc R
C3 C 0.1070(3) 0.9958(3) 0.25560(15) 0.0300(13) Uani 1 1 d .
H11 H 0.1692 0.9899 0.2668 0.036 Uiso 1 1 calc R
C03 C 0.5163(5) 0.5359(3) -0.03466(17) 0.070(2) Uani 1 1 d .
H12 H 0.5284 0.5603 -0.0602 0.083 Uiso 1 1 calc R
C4 C 0.0436(3) 1.0415(3) 0.28281(14) 0.0195(11) Uani 1 1 d .
C04 C -0.4977(4) 1.4135(3) 0.49688(18) 0.0342(14) Uani 1 1 d .
C5 C -0.0465(3) 1.0469(3) 0.26478(16) 0.0295(13) Uani 1 1 d .
H13 H -0.0923 1.0768 0.2825 0.035 Uiso 1 1 calc R
C05 C -0.5297(5) 1.4630(4) 0.53383(17) 0.0577(19) Uani 1 1 d .
H14 H -0.5513 1.4378 0.5578 0.069 Uiso 1 1 calc R
C6 C -0.0713(3) 1.0099(3) 0.22193(15) 0.0286(13) Uani 1 1 d .
H15 H -0.1336 1.0149 0.2107 0.034 Uiso 1 1 calc R
C06 C -0.4686(4) 1.4521(3) 0.46294(17) 0.0481(17) Uani 1 1 d .
H16 H -0.4469 1.4195 0.4367 0.058 Uiso 1 1 calc R
C10 C -0.0279(3) 0.9268(3) 0.14651(14) 0.0271(12) Uani 1 1 d .
H17 H -0.0310 0.9720 0.1287 0.033 Uiso 1 1 calc R
H18 H 0.0254 0.8921 0.1358 0.033 Uiso 1 1 calc R
C11 C -0.1185(4) 0.8068(3) 0.09883(14) 0.0299(13) Uani 1 1 d .
H19 H -0.1834 0.7810 0.0931 0.036 Uiso 1 1 calc R
H20 H -0.0762 0.7628 0.1047 0.036 Uiso 1 1 calc R
C12 C 0.0075(4) 0.8374(3) 0.04705(15) 0.0307(13) Uani 1 1 d .
H21 H 0.0507 0.8150 0.0656 0.037 Uiso 1 1 calc R
C13 C -0.0866(3) 0.8398(3) 0.05828(15) 0.0278(13) Uani 1 1 d .
C14 C -0.1495(4) 0.8699(3) 0.02995(17) 0.0401(15) Uani 1 1 d .
H22 H -0.2150 0.8716 0.0362 0.048 Uiso 1 1 calc R
C15 C -0.1168(4) 0.8972(4) -0.00706(17) 0.0478(17) Uani 1 1 d .
H23 H -0.1593 0.9181 -0.0265 0.057 Uiso 1 1 calc R
C16 C -0.0215(4) 0.8941(3) -0.01588(16) 0.0422(15) Uani 1 1 d .
H24 H 0.0006 0.9128 -0.0417 0.051 Uiso 1 1 calc R
C20 C 0.0682(3) 1.0840(3) 0.32924(15) 0.0250(12) Uani 1 1 d .
H25 H 0.0314 1.0559 0.3501 0.030 Uiso 1 1 calc R
H26 H 0.0494 1.1426 0.3329 0.030 Uiso 1 1 calc R
C21 C 0.2048(3) 1.1441(3) 0.38129(14) 0.0314(13) Uani 1 1 d .
H27 H 0.1815 1.1998 0.3790 0.038 Uiso 1 1 calc R
H28 H 0.2749 1.1488 0.3823 0.038 Uiso 1 1 calc R
C22 C 0.0808(4) 1.1329(3) 0.43770(16) 0.0356(14) Uani 1 1 d .
H29 H 0.0390 1.1582 0.4198 0.043 Uiso 1 1 calc R
C23 C 0.1713(4) 1.1192(3) 0.42345(15) 0.0294(13) Uani 1 1 d .
C24 C 0.2326(4) 1.0854(3) 0.45083(17) 0.0428(15) Uani 1 1 d .
H30 H 0.2959 1.0756 0.4424 0.051 Uiso 1 1 calc R
C25 C 0.2016(4) 1.0660(4) 0.49038(19) 0.0519(16) Uani 1 1 d .
H31 H 0.2431 1.0436 0.5097 0.062 Uiso 1 1 calc R
C26 C 0.1113(5) 1.0794(4) 0.50104(19) 0.0620(19) Uani 1 1 d .
H32 H 0.0901 1.0649 0.5281 0.074 Uiso 1 1 calc R
C30 C 0.5175(3) 0.6807(3) 0.00684(14) 0.0268(12) Uani 1 1 d .
H33 H 0.5742 0.6946 -0.0093 0.032 Uiso 1 1 calc R
H34 H 0.4614 0.6989 -0.0082 0.032 Uiso 1 1 calc R
C31 C 0.5629(3) 0.8160(3) 0.05631(17) 0.0300(13) Uani 1 1 d .
H35 H 0.5926 0.8348 0.0862 0.036 Uiso 1 1 calc R
H36 H 0.6129 0.8180 0.0344 0.036 Uiso 1 1 calc R
C32 C 0.3993(3) 0.8544(3) 0.03080(15) 0.0296(13) Uani 1 1 d .
H37 H 0.3810 0.7968 0.0225 0.035 Uiso 1 1 calc R
C33 C 0.4896(3) 0.8758(3) 0.04863(15) 0.0265(12) Uani 1 1 d .
C34 C 0.5155(4) 0.9610(3) 0.06086(18) 0.0470(16) Uani 1 1 d .
H38 H 0.5773 0.9785 0.0727 0.056 Uiso 1 1 calc R
C35 C 0.4498(4) 1.0192(3) 0.0554(2) 0.064(2) Uani 1 1 d .
H39 H 0.4655 1.0771 0.0642 0.077 Uiso 1 1 calc R
C36 C 0.3616(4) 0.9928(3) 0.0370(2) 0.0484(17) Uani 1 1 d .
H40 H 0.3173 1.0332 0.0329 0.058 Uiso 1 1 calc R
C40 C -0.5005(4) 1.3175(4) 0.49847(17) 0.060(2) Uani 1 1 d .
H41 H -0.4614 1.3073 0.5241 0.072 Uiso 1 1 calc R
H42 H -0.5665 1.2973 0.5022 0.072 Uiso 1 1 calc R
C41 C -0.4667(4) 1.1794(3) 0.4616(2) 0.0587(19) Uani 1 1 d .
H43 H -0.5310 1.1598 0.4686 0.070 Uiso 1 1 calc R
H44 H -0.4502 1.1475 0.4325 0.070 Uiso 1 1 calc R
C42 C -0.3042(5) 1.1589(3) 0.48656(18) 0.0486(17) Uani 1 1 d .
H45 H -0.2877 1.1653 0.4574 0.058 Uiso 1 1 calc R
C43 C -0.3957(5) 1.1632(3) 0.4972(2) 0.0419(15) Uani 1 1 d .
C44 C -0.4204(4) 1.1551(3) 0.5380(2) 0.0467(16) Uani 1 1 d .
H46 H -0.4849 1.1579 0.5459 0.056 Uiso 1 1 calc R
C45 C -0.3519(4) 1.1424(3) 0.56882(19) 0.0469(16) Uani 1 1 d .
H47 H -0.3681 1.1369 0.5981 0.056 Uiso 1 1 calc R
C46 C -0.2581(4) 1.1380(3) 0.55553(17) 0.0376(14) Uani 1 1 d .
H48 H -0.2099 1.1291 0.5761 0.045 Uiso 1 1 calc R
C101 C 0.2184(3) 0.9976(3) 0.13077(15) 0.0224(12) Uani 1 1 d .
C102 C 0.3275(3) 1.0988(3) 0.24545(16) 0.0222(11) Uani 1 1 d .
C103 C 0.3099(3) 1.1108(3) 0.17151(14) 0.0222(11) Uani 1 1 d .
H49 H 0.3508 1.1482 0.1563 0.027 Uiso 1 1 calc R
C104 C 0.3579(3) 1.0270(3) 0.17533(14) 0.0212(11) Uani 1 1 d .
H50 H 0.4223 1.0254 0.1624 0.025 Uiso 1 1 calc R
C105 C 0.3075(3) 0.8745(3) 0.14126(15) 0.0264(12) Uani 1 1 d .
H51 H 0.2763 0.8500 0.1124 0.032 Uiso 1 1 calc R
H52 H 0.3763 0.8664 0.1387 0.032 Uiso 1 1 calc R
C106 C 0.4028(3) 0.9641(3) 0.24393(15) 0.0225(12) Uani 1 1 d .
H53 H 0.4567 0.9407 0.2267 0.027 Uiso 1 1 calc R
H54 H 0.4277 0.9901 0.2738 0.027 Uiso 1 1 calc R
C107 C 0.1862(4) 0.7858(3) 0.16986(16) 0.0245(12) Uani 1 1 d .
C108 C 0.2914(3) 0.8902(3) 0.28654(16) 0.0234(12) Uani 1 1 d .
C109 C 0.3217(3) 0.8207(3) 0.21515(15) 0.0248(12) Uani 1 1 d .
H55 H 0.3831 0.7935 0.2087 0.030 Uiso 1 1 calc R
C110 C 0.2544(3) 0.7662(3) 0.23813(14) 0.0233(12) Uani 1 1 d .
H56 H 0.2830 0.7125 0.2417 0.028 Uiso 1 1 calc R
C111 C 0.0889(3) 0.7004(3) 0.21305(15) 0.0243(12) Uani 1 1 d .
H57 H 0.0563 0.6819 0.1838 0.029 Uiso 1 1 calc R
H58 H 0.1093 0.6498 0.2239 0.029 Uiso 1 1 calc R
C112 C 0.1908(3) 0.7871(3) 0.31676(15) 0.0244(12) Uani 1 1 d .
H59 H 0.2027 0.7272 0.3154 0.029 Uiso 1 1 calc R
H60 H 0.2191 0.8179 0.3451 0.029 Uiso 1 1 calc R
C113 C -0.0659(3) 0.7601(3) 0.22957(15) 0.0191(11) Uani 1 1 d .
C114 C 0.0466(4) 0.8602(3) 0.34339(14) 0.0217(11) Uani 1 1 d .
C115 C 0.0246(3) 0.7377(3) 0.29047(14) 0.0242(12) Uani 1 1 d .
H61 H 0.0334 0.6796 0.2959 0.029 Uiso 1 1 calc R
C116 C -0.0730(3) 0.7692(3) 0.30620(14) 0.0228(12) Uani 1 1 d .
H62 H -0.1086 0.7278 0.3211 0.027 Uiso 1 1 calc R
C117 C -0.2201(3) 0.7936(3) 0.26230(15) 0.0261(12) Uani 1 1 d .
H63 H -0.2548 0.7570 0.2799 0.031 Uiso 1 1 calc R
H64 H -0.2424 0.7771 0.2310 0.031 Uiso 1 1 calc R
C118 C -0.1154(3) 0.8824(3) 0.36852(14) 0.0262(12) Uani 1 1 d .
H65 H -0.1542 0.8370 0.3782 0.031 Uiso 1 1 calc R
H66 H -0.0795 0.9133 0.3949 0.031 Uiso 1 1 calc R
C119 C -0.2788(3) 0.9281(3) 0.24972(16) 0.0227(11) Uani 1 1 d .
C120 C -0.1721(3) 1.0212(3) 0.36745(16) 0.0249(12) Uani 1 1 d .
C121 C -0.2608(3) 0.9124(3) 0.32408(15) 0.0250(12) Uani 1 1 d .
H67 H -0.3038 0.8735 0.3373 0.030 Uiso 1 1 calc R
C122 C -0.3083(3) 0.9965(3) 0.32113(15) 0.0230(12) Uani 1 1 d .
H68 H -0.3723 0.9981 0.3344 0.028 Uiso 1 1 calc R
C123 C -0.3546(3) 1.0636(3) 0.25501(15) 0.0233(12) Uani 1 1 d .
H69 H -0.3807 1.0404 0.2249 0.028 Uiso 1 1 calc R
H70 H -0.4079 1.0856 0.2732 0.028 Uiso 1 1 calc R
C124 C -0.2580(3) 1.1471(3) 0.35767(14) 0.0217(12) Uani 1 1 d .
H71 H -0.3269 1.1547 0.3599 0.026 Uiso 1 1 calc R
H72 H -0.2278 1.1695 0.3871 0.026 Uiso 1 1 calc R
C125 C -0.2484(3) 1.1416(3) 0.21257(16) 0.0238(12) Uani 1 1 d .
C126 C -0.1327(4) 1.2312(3) 0.32926(16) 0.0238(12) Uani 1 1 d .
C127 C -0.2715(3) 1.2062(3) 0.28583(15) 0.0221(12) Uani 1 1 d .
H73 H -0.3318 1.2348 0.2930 0.026 Uiso 1 1 calc R
C128 C -0.2020(3) 1.2609(3) 0.26384(14) 0.0226(12) Uani 1 1 d .
H74 H -0.2275 1.3169 0.2628 0.027 Uiso 1 1 calc R
C129 C -0.1455(3) 1.2433(3) 0.18411(15) 0.0249(12) Uani 1 1 d .
H75 H -0.1542 1.3040 0.1864 0.030 Uiso 1 1 calc R
H76 H -0.1757 1.2148 0.1557 0.030 Uiso 1 1 calc R
C130 C -0.0330(3) 1.3180(3) 0.28819(14) 0.0224(11) Uani 1 1 d .
H77 H -0.0509 1.3707 0.2788 0.027 Uiso 1 1 calc R
H78 H 0.0006 1.3327 0.3174 0.027 Uiso 1 1 calc R
C131 C -0.0025(3) 1.1675(3) 0.15469(16) 0.0240(12) Uani 1 1 d .
C132 C 0.1210(3) 1.2602(3) 0.26915(16) 0.0237(12) Uani 1 1 d .
C133 C 0.0253(3) 1.2860(3) 0.21019(14) 0.0194(11) Uani 1 1 d .
H79 H 0.0172 1.3454 0.2068 0.023 Uiso 1 1 calc R
C134 C 0.1198(3) 1.2538(3) 0.19221(14) 0.0209(11) Uani 1 1 d .
H80 H 0.1529 1.2948 0.1762 0.025 Uiso 1 1 calc R
C135 C 0.1577(3) 1.1375(3) 0.12985(14) 0.0242(12) Uani 1 1 d .
H81 H 0.1950 1.1821 0.1187 0.029 Uiso 1 1 calc R
H82 H 0.1200 1.1052 0.1044 0.029 Uiso 1 1 calc R
C136 C 0.2721(3) 1.2319(3) 0.23257(15) 0.0232(12) Uani 1 1 d .
H83 H 0.2972 1.2493 0.2634 0.028 Uiso 1 1 calc R
H84 H 0.3040 1.2684 0.2141 0.028 Uiso 1 1 calc R
C201 C 0.6859(4) 0.6472(3) 0.59067(17) 0.0326(13) Uani 1 1 d .
C202 C 0.7137(4) 0.4088(4) 0.57608(19) 0.0378(14) Uani 1 1 d .
C203 C 0.7354(4) 0.5358(3) 0.62509(17) 0.0343(13) Uani 1 1 d .
H85 H 0.7765 0.5450 0.6527 0.041 Uiso 1 1 calc R
C204 C 0.7947(3) 0.5379(3) 0.58301(17) 0.0333(13) Uani 1 1 d .
H86 H 0.8641 0.5457 0.5905 0.040 Uiso 1 1 calc R
C205 C 0.8052(4) 0.6467(3) 0.53196(18) 0.0423(15) Uani 1 1 d .
H87 H 0.8745 0.6474 0.5378 0.051 Uiso 1 1 calc R
H88 H 0.7873 0.7054 0.5346 0.051 Uiso 1 1 calc R
C206 C 0.8248(4) 0.4255(3) 0.51795(17) 0.0390(15) Uani 1 1 d .
H89 H 0.8183 0.3637 0.5130 0.047 Uiso 1 1 calc R
H90 H 0.8926 0.4419 0.5247 0.047 Uiso 1 1 calc R
C207 C 0.7435(3) 0.6455(3) 0.45661(18) 0.0328(13) Uani 1 1 d .
C208 C 0.7562(4) 0.4023(4) 0.4418(2) 0.0372(14) Uani 1 1 d .
C209 C 0.8333(4) 0.5318(3) 0.46621(18) 0.0376(14) Uani 1 1 d .
H91 H 0.9035 0.5393 0.4717 0.045 Uiso 1 1 calc R
C210 C 0.8062(3) 0.5257(3) 0.41703(17) 0.0331(13) Uani 1 1 d .
H92 H 0.8634 0.5276 0.3986 0.040 Uiso 1 1 calc R
C211 C 0.7109(4) 0.6161(3) 0.37453(15) 0.0311(13) Uani 1 1 d .
H93 H 0.7045 0.6772 0.3779 0.037 Uiso 1 1 calc R
H94 H 0.7563 0.5999 0.3508 0.037 Uiso 1 1 calc R
C212 C 0.7260(4) 0.4053(3) 0.36233(17) 0.0373(14) Uani 1 1 d .
H95 H 0.7723 0.4237 0.3418 0.045 Uiso 1 1 calc R
H96 H 0.7294 0.3441 0.3600 0.045 Uiso 1 1 calc R
C213 C 0.5363(4) 0.6103(3) 0.37147(16) 0.0330(13) Uani 1 1 d .
C214 C 0.5559(4) 0.3707(3) 0.35203(16) 0.0338(14) Uani 1 1 d .
C215 C 0.6075(4) 0.4968(3) 0.33074(16) 0.0350(14) Uani 1 1 d .
H97 H 0.6386 0.5001 0.3021 0.042 Uiso 1 1 calc R
C216 C 0.4989(4) 0.4848(3) 0.32412(17) 0.0363(14) Uani 1 1 d .
H98 H 0.4787 0.4821 0.2924 0.044 Uiso 1 1 calc R
C217 C 0.3670(4) 0.5826(3) 0.35224(17) 0.0372(14) Uani 1 1 d .
H99 H 0.3669 0.6443 0.3594 0.045 Uiso 1 1 calc R
H100 H 0.3379 0.5650 0.3222 0.045 Uiso 1 1 calc R
C218 C 0.3838(4) 0.3668(3) 0.33829(16) 0.0349(14) Uani 1 1 d .
H101 H 0.3491 0.3751 0.3110 0.042 Uiso 1 1 calc R
H102 H 0.3903 0.3060 0.3365 0.042 Uiso 1 1 calc R
C301 C 0.4983(4) 0.6213(3) 0.15113(14) 0.0242(12) Uani 1 1 d .
C302 C 0.4785(4) 0.3791(3) 0.12613(15) 0.0268(12) Uani 1 1 d .
C303 C 0.5395(3) 0.4986(3) 0.17558(15) 0.0265(12) Uani 1 1 d .
H103 H 0.5620 0.4969 0.2066 0.032 Uiso 1 1 calc R
C304 C 0.4295(3) 0.5000(3) 0.17115(14) 0.0236(12) Uani 1 1 d .
H104 H 0.3993 0.4989 0.2003 0.028 Uiso 1 1 calc R
C305 C 0.3256(3) 0.6127(3) 0.14929(15) 0.0263(12) Uani 1 1 d .
H105 H 0.3343 0.6744 0.1539 0.032 Uiso 1 1 calc R
H106 H 0.2826 0.5984 0.1722 0.032 Uiso 1 1 calc R
C306 C 0.3046(3) 0.3974(3) 0.12766(15) 0.0272(12) Uani 1 1 d .
H107 H 0.3017 0.3356 0.1199 0.033 Uiso 1 1 calc R
H108 H 0.2654 0.4128 0.1539 0.033 Uiso 1 1 calc R
C307 C 0.2809(3) 0.6291(3) 0.07230(15) 0.0215(11) Uani 1 1 d .
C308 C 0.2516(3) 0.3868(3) 0.04887(16) 0.0260(12) Uani 1 1 d .
C309 C 0.2167(3) 0.5100(3) 0.09636(15) 0.0251(12) Uani 1 1 d .
H109 H 0.1648 0.5114 0.1181 0.030 Uiso 1 1 calc R
C310 C 0.1777(3) 0.5130(3) 0.04910(14) 0.0239(12) Uani 1 1 d .
H110 H 0.1073 0.5167 0.0484 0.029 Uiso 1 1 calc R
C311 C 0.1933(3) 0.6255(3) 0.00125(14) 0.0272(12) Uani 1 1 d .
H111 H 0.1232 0.6212 -0.0010 0.033 Uiso 1 1 calc R
H112 H 0.2133 0.6856 0.0073 0.033 Uiso 1 1 calc R
C312 C 0.1660(3) 0.4015(3) -0.01968(15) 0.0260(12) Uani 1 1 d .
H113 H 0.0978 0.4130 -0.0201 0.031 Uiso 1 1 calc R
H114 H 0.1709 0.3401 -0.0249 0.031 Uiso 1 1 calc R
C313 C 0.2866(3) 0.6328(3) -0.06442(16) 0.0264(12) Uani 1 1 d .
C314 C 0.2705(3) 0.3903(3) -0.08419(15) 0.0238(12) Uani 1 1 d .
C315 C 0.1868(3) 0.5125(3) -0.06794(15) 0.0230(11) Uani 1 1 d .
H115 H 0.1166 0.5163 -0.0710 0.028 Uiso 1 1 calc R
C316 C 0.2348(3) 0.5106(3) -0.11363(15) 0.0263(12) Uani 1 1 d .
H116 H 0.1871 0.5087 -0.1385 0.032 Uiso 1 1 calc R
C317 C 0.3492(3) 0.6133(3) -0.14138(16) 0.0285(12) Uani 1 1 d .
H117 H 0.3139 0.5973 -0.1701 0.034 Uiso 1 1 calc R
H118 H 0.3577 0.6750 -0.1352 0.034 Uiso 1 1 calc R
C318 C 0.3322(3) 0.3980(3) -0.15856(15) 0.0289(12) Uani 1 1 d .
H119 H 0.3287 0.3364 -0.1614 0.035 Uiso 1 1 calc R
H120 H 0.2960 0.4123 -0.1841 0.035 Uiso 1 1 calc R

loop_
_atom_site_aniso_label
_atom_site_aniso_U_11
_atom_site_aniso_U_22
_atom_site_aniso_U_33
_atom_site_aniso_U_23
_atom_site_aniso_U_13
_atom_site_aniso_U_12
Ag1 0.0224(3) 0.0530(3) 0.0546(3) 0.0162(2) 0.0008(2) -0.0014(2)
Ag2 0.0462(3) 0.0979(4) 0.0556(3) -0.0083(3) 0.0184(3) -0.0034(3)
Cl1 0.0330(8) 0.0321(8) 0.0285(8) 0.0083(6) -0.0002(6) -0.0024(6)
Cl2 0.0344(9) 0.0383(8) 0.0330(8) 0.0136(7) 0.0030(6) 0.0004(7)
Cl3 0.0231(8) 0.0648(10) 0.0378(9) 0.0295(8) 0.0005(6) 0.0026(7)
Cl4 0.0449(10) 0.0362(8) 0.0405(9) 0.0171(7) 0.0011(7) 0.0048(7)
Cl5 0.0463(10) 0.0427(9) 0.0457(9) 0.0182(7) -0.0076(8) -0.0056(8)
Cl6 0.0413(11) 0.1419(19) 0.0667(13) 0.0656(13) -0.0066(10) -0.0057(12)
O11 0.069(3) 0.079(3) 0.073(3) 0.019(3) -0.013(2) 0.034(3)
O12 0.117(4) 0.028(2) 0.142(4) 0.009(3) -0.087(3) -0.011(3)
O13 0.090(4) 0.126(4) 0.024(2) 0.020(2) 0.001(2) 0.052(3)
O14 0.078(4) 0.107(4) 0.102(4) 0.025(3) 0.040(3) -0.028(3)
O21 0.096(4) 0.257(7) 0.118(5) 0.123(5) 0.042(4) 0.113(5)
O22 0.064(3) 0.102(3) 0.030(2) 0.021(2) 0.003(2) 0.028(3)
O23 0.147(5) 0.071(3) 0.096(4) 0.000(3) 0.047(4) -0.072(3)
O24 0.186(6) 0.045(3) 0.055(3) -0.009(2) -0.014(3) -0.045(3)
O31 0.028(3) 0.157(5) 0.142(5) 0.117(4) -0.034(3) -0.045(3)
O32 0.044(2) 0.057(2) 0.034(2) 0.0273(19) 0.0039(19) -0.003(2)
O33 0.183(6) 0.126(5) 0.042(3) 0.016(3) 0.029(3) 0.016(4)
O34 0.028(3) 0.120(4) 0.143(4) 0.106(3) 0.024(3) 0.022(3)
O41 0.524(14) 0.069(4) 0.029(3) 0.003(3) -0.012(5) 0.023(6)
O42 0.043(3) 0.061(3) 0.054(2) 0.041(2) 0.007(2) 0.003(2)
O43 0.043(3) 0.186(6) 0.226(7) 0.171(5) -0.015(4) -0.022(4)
O44 0.073(4) 0.072(3) 0.187(5) 0.064(4) 0.009(4) 0.037(3)
O51 0.127(4) 0.043(3) 0.051(3) 0.013(2) -0.012(3) -0.018(3)
O52 0.089(4) 0.136(5) 0.126(5) 0.026(4) 0.035(4) 0.054(4)
O53 0.084(4) 0.109(4) 0.069(3) 0.070(3) 0.000(3) -0.005(3)
O54 0.104(4) 0.094(4) 0.097(4) 0.062(3) -0.072(3) -0.065(3)
O61 0.060(4) 0.295(8) 0.149(5) 0.193(6) -0.022(4) -0.023(4)
O62 0.036(3) 0.214(6) 0.089(4) 0.104(4) -0.007(3) 0.003(3)
O63 0.424(16) 0.332(12) 0.145(7) -0.076(8) 0.102(9) -0.242(12)
O64 0.122(5) 0.264(8) 0.160(6) 0.140(6) 0.058(5) 0.123(6)
O101 0.022(2) 0.029(2) 0.0229(19) -0.0030(16) -0.0046(16) -0.0012(16)
O102 0.0168(19) 0.0270(19) 0.0222(19) -0.0003(15) -0.0003(15) -0.0025(15)
O103 0.023(2) 0.031(2) 0.0231(19) 0.0047(16) -0.0047(16) -0.0070(16)
O104 0.026(2) 0.0267(19) 0.0192(18) -0.0007(15) -0.0022(15) -0.0049(15)
O105 0.035(2) 0.026(2) 0.025(2) 0.0064(16) -0.0026(17) 0.0031(16)
O106 0.033(2) 0.028(2) 0.0237(19) 0.0000(16) -0.0077(16) -0.0038(17)
O107 0.024(2) 0.034(2) 0.0173(19) 0.0045(15) -0.0004(15) -0.0009(16)
O108 0.025(2) 0.037(2) 0.028(2) 0.0076(17) -0.0057(17) 0.0001(17)
O109 0.028(2) 0.034(2) 0.024(2) -0.0022(17) -0.0020(16) -0.0059(16)
O110 0.024(2) 0.032(2) 0.0236(19) 0.0023(16) -0.0054(16) 0.0000(16)
O111 0.024(2) 0.0238(19) 0.0254(19) 0.0048(16) -0.0031(16) -0.0056(16)
O112 0.029(2) 0.036(2) 0.023(2) 0.0059(16) -0.0042(16) -0.0013(17)
O201 0.045(2) 0.022(2) 0.049(2) 0.0122(18) -0.0151(19) -0.0025(18)
O202 0.043(3) 0.027(2) 0.066(3) 0.012(2) 0.000(2) 0.0000(19)
O203 0.042(2) 0.029(2) 0.038(2) 0.0064(17) 0.0015(18) 0.0070(18)
O204 0.045(3) 0.023(2) 0.059(3) 0.0180(19) 0.008(2) -0.0025(18)
O205 0.039(2) 0.029(2) 0.036(2) 0.0064(18) 0.0046(18) -0.0002(18)
O206 0.043(2) 0.023(2) 0.031(2) 0.0055(17) -0.0043(17) -0.0047(17)
O301 0.032(2) 0.0180(18) 0.031(2) 0.0076(16) -0.0045(16) -0.0050(16)
O302 0.031(2) 0.0225(19) 0.0285(19) 0.0013(16) -0.0033(16) 0.0003(16)
O303 0.030(2) 0.0181(19) 0.032(2) 0.0071(16) 0.0038(16) -0.0047(16)
O304 0.032(2) 0.025(2) 0.038(2) 0.0036(17) -0.0001(17) 0.0012(17)
O305 0.030(2) 0.023(2) 0.038(2) 0.0059(17) -0.0034(17) -0.0032(17)
O306 0.029(2) 0.0204(19) 0.035(2) 0.0064(16) -0.0042(16) -0.0003(16)
O401 0.039(2) 0.041(2) 0.037(2) 0.0126(17) -0.0056(18) -0.0067(18)
O402 0.026(2) 0.037(2) 0.039(2) -0.0012(17) -0.0060(17) 0.0051(17)
O403 0.054(3) 0.039(2) 0.058(3) 0.010(2) -0.001(2) -0.003(2)
O404 0.029(2) 0.034(2) 0.037(2) 0.0051(17) 0.0016(17) -0.0030(16)
O405 0.095(4) 0.043(3) 0.086(3) 0.007(2) 0.010(3) -0.005(2)
O406 0.051(3) 0.040(2) 0.065(3) 0.017(2) 0.003(2) 0.001(2)
O407 0.046(3) 0.036(2) 0.047(2) -0.0089(18) -0.0062(19) 0.0010(19)
O408 0.047(3) 0.060(3) 0.049(2) 0.000(2) -0.006(2) -0.018(2)
O409 0.062(3) 0.052(3) 0.053(3) 0.010(2) -0.010(2) 0.014(2)
O410 0.054(3) 0.029(2) 0.076(3) 0.016(2) 0.012(2) -0.0015(19)
O411 0.029(2) 0.0275(19) 0.038(2) 0.0061(16) -0.0033(17) 0.0015(16)
O412 0.076(3) 0.056(3) 0.057(3) 0.017(2) -0.006(2) -0.013(2)
O413 0.043(3) 0.061(3) 0.083(3) -0.009(2) 0.003(2) 0.002(2)
N1 0.021(2) 0.031(2) 0.020(2) 0.0110(19) 0.0018(18) -0.0031(19)
N2 0.023(2) 0.039(3) 0.021(2) -0.0021(19) 0.0038(19) -0.006(2)
N3 0.022(2) 0.025(2) 0.024(2) 0.0018(19) -0.0049(18) 0.0071(19)
N4 0.041(3) 0.070(4) 0.064(4) 0.031(3) -0.008(3) 0.002(3)
N11 0.023(3) 0.050(3) 0.021(2) 0.000(2) -0.003(2) -0.001(2)
N21 0.041(3) 0.090(4) 0.023(3) -0.007(3) 0.009(3) -0.010(3)
N31 0.023(3) 0.042(3) 0.042(3) 0.010(2) -0.003(2) 0.003(2)
N41 0.042(3) 0.053(3) 0.027(3) 0.002(2) 0.003(2) -0.001(2)
N101 0.020(2) 0.023(2) 0.022(2) 0.0009(19) -0.0056(18) 0.0012(19)
N102 0.020(2) 0.027(2) 0.024(2) 0.002(2) -0.0033(18) -0.0013(19)
N103 0.016(2) 0.025(2) 0.029(2) 0.0056(19) -0.0011(19) -0.0011(19)
N104 0.021(2) 0.021(2) 0.021(2) -0.0022(19) -0.0005(18) 0.0032(19)
N105 0.013(2) 0.021(2) 0.021(2) 0.0012(18) -0.0024(18) -0.0032(18)
N106 0.020(2) 0.019(2) 0.022(2) -0.0043(18) -0.0017(18) -0.0025(18)
N107 0.016(2) 0.028(2) 0.017(2) 0.0023(18) -0.0019(18) -0.0063(18)
N108 0.018(2) 0.025(2) 0.021(2) -0.0002(19) -0.0003(18) -0.0005(19)
N109 0.020(2) 0.022(2) 0.017(2) 0.0069(18) -0.0006(18) -0.0003(18)
N110 0.023(2) 0.024(2) 0.022(2) 0.0020(19) -0.0037(19) -0.002(2)
N111 0.021(2) 0.022(2) 0.023(2) 0.0008(18) -0.0043(19) 0.0032(19)
N112 0.023(3) 0.025(2) 0.022(2) 0.0030(19) 0.0012(19) -0.0003(19)
N113 0.022(2) 0.020(2) 0.022(2) 0.0056(19) -0.0020(18) -0.0017(18)
N114 0.028(3) 0.022(2) 0.018(2) 0.0044(18) -0.0081(19) 0.0004(19)
N115 0.030(3) 0.018(2) 0.019(2) 0.0035(18) 0.0043(19) 0.0053(19)
N116 0.017(2) 0.021(2) 0.032(2) 0.0051(19) -0.0030(19) -0.0026(19)
N117 0.018(2) 0.025(2) 0.022(2) 0.0040(19) 0.0019(18) -0.0048(19)
N118 0.021(2) 0.030(2) 0.013(2) 0.0056(18) 0.0010(18) -0.001(2)
N119 0.020(2) 0.024(2) 0.017(2) 0.0058(18) 0.0061(18) -0.0011(19)
N120 0.023(3) 0.028(2) 0.021(2) 0.0052(19) 0.0011(19) 0.002(2)
N121 0.014(2) 0.025(2) 0.020(2) 0.0039(18) -0.0001(18) -0.0008(18)
N122 0.017(2) 0.022(2) 0.023(2) -0.0007(18) 0.0040(18) 0.0027(18)
N123 0.013(2) 0.030(2) 0.016(2) 0.0006(18) -0.0012(17) 0.0017(18)
N124 0.022(2) 0.022(2) 0.025(2) -0.0032(19) -0.0068(19) 0.0014(19)
N201 0.035(3) 0.022(2) 0.041(3) 0.009(2) -0.007(2) -0.003(2)
N202 0.043(3) 0.021(3) 0.045(3) 0.005(2) -0.009(2) -0.002(2)
N203 0.042(3) 0.026(3) 0.039(3) 0.015(2) -0.011(2) -0.009(2)
N204 0.040(3) 0.019(3) 0.053(3) 0.008(2) -0.007(2) 0.002(2)
N205 0.031(3) 0.026(2) 0.040(3) -0.001(2) -0.006(2) -0.003(2)
N206 0.029(3) 0.028(3) 0.042(3) 0.011(2) -0.004(2) 0.000(2)
N207 0.028(3) 0.026(2) 0.040(3) 0.011(2) 0.012(2) 0.006(2)
N208 0.027(3) 0.023(2) 0.046(3) 0.008(2) 0.007(2) -0.003(2)
N209 0.028(3) 0.022(2) 0.037(3) 0.005(2) 0.002(2) -0.006(2)
N210 0.039(3) 0.022(2) 0.026(2) 0.004(2) 0.001(2) 0.000(2)
N211 0.039(3) 0.030(3) 0.035(3) 0.009(2) -0.006(2) 0.000(2)
N212 0.048(3) 0.027(3) 0.030(3) 0.009(2) -0.011(2) -0.006(2)
N301 0.024(3) 0.024(2) 0.027(2) 0.0093(19) -0.0018(19) 0.000(2)
N302 0.024(3) 0.023(2) 0.029(2) 0.0048(19) -0.001(2) 0.005(2)
N303 0.019(2) 0.022(2) 0.028(2) 0.0007(19) -0.0024(19) 0.0000(19)
N304 0.023(2) 0.019(2) 0.025(2) 0.0063(18) 0.0014(19) -0.0028(19)
N305 0.026(3) 0.023(2) 0.022(2) -0.0011(19) -0.0008(19) -0.0034(19)
N306 0.027(3) 0.022(2) 0.028(2) 0.004(2) -0.0008(19) 0.0044(19)
N307 0.023(2) 0.023(2) 0.025(2) 0.0092(19) -0.0032(19) -0.0079(19)
N308 0.026(2) 0.020(2) 0.028(2) 0.0024(19) -0.0068(19) 0.0016(19)
N309 0.026(3) 0.019(2) 0.025(2) 0.0058(19) 0.0002(19) -0.0015(19)
N310 0.015(2) 0.023(2) 0.027(2) 0.0039(19) 0.0001(18) -0.0063(18)
N311 0.024(3) 0.030(3) 0.026(2) 0.009(2) 0.002(2) 0.004(2)
N312 0.034(3) 0.026(2) 0.020(2) 0.0070(19) 0.007(2) 0.005(2)
C1 0.027(3) 0.013(3) 0.019(3) 0.002(2) 0.001(2) -0.004(2)
C01 0.015(3) 0.021(3) 0.022(3) 0.004(2) -0.003(2) -0.001(2)
C2 0.021(3) 0.032(3) 0.029(3) -0.003(2) 0.002(2) 0.002(2)
C02 0.137(7) 0.021(3) 0.021(3) -0.006(3) 0.013(4) -0.001(4)
C3 0.020(3) 0.041(3) 0.027(3) -0.001(3) -0.004(2) 0.005(3)
C03 0.167(7) 0.027(3) 0.015(3) 0.011(3) 0.000(4) -0.010(4)
C4 0.017(3) 0.019(3) 0.022(3) 0.004(2) -0.003(2) -0.007(2)
C04 0.032(3) 0.024(3) 0.046(4) 0.004(3) -0.010(3) 0.006(3)
C5 0.018(3) 0.035(3) 0.033(3) -0.002(3) 0.001(2) 0.004(2)
C05 0.100(6) 0.054(4) 0.026(3) 0.027(3) 0.015(3) -0.002(4)
C6 0.015(3) 0.031(3) 0.036(3) -0.005(3) -0.012(2) 0.004(2)
C06 0.076(5) 0.044(4) 0.028(3) 0.010(3) 0.020(3) 0.009(3)
C10 0.024(3) 0.034(3) 0.025(3) 0.009(2) -0.001(2) -0.002(2)
C11 0.037(3) 0.023(3) 0.024(3) -0.009(2) 0.004(2) -0.008(2)
C12 0.039(4) 0.028(3) 0.025(3) 0.004(2) -0.007(3) -0.003(3)
C13 0.022(3) 0.033(3) 0.025(3) -0.004(2) 0.004(2) -0.007(2)
C14 0.019(3) 0.066(4) 0.032(3) -0.002(3) 0.002(3) 0.007(3)
C15 0.030(4) 0.083(5) 0.031(3) 0.007(3) -0.001(3) 0.020(3)
C16 0.039(4) 0.067(4) 0.021(3) 0.008(3) 0.005(3) 0.001(3)
C20 0.017(3) 0.022(3) 0.036(3) 0.007(2) 0.000(2) -0.002(2)
C21 0.023(3) 0.042(3) 0.025(3) -0.003(3) -0.004(2) -0.009(3)
C22 0.034(4) 0.046(4) 0.020(3) -0.011(3) -0.003(3) -0.003(3)
C23 0.034(3) 0.029(3) 0.020(3) -0.008(2) -0.005(2) -0.006(3)
C24 0.040(4) 0.049(4) 0.035(4) -0.004(3) -0.007(3) 0.001(3)
C25 0.048(4) 0.067(4) 0.043(4) 0.019(3) -0.007(3) -0.006(3)
C26 0.061(5) 0.099(6) 0.022(3) 0.001(3) 0.000(3) -0.013(4)
C30 0.023(3) 0.031(3) 0.027(3) 0.007(2) -0.001(2) -0.001(2)
C31 0.017(3) 0.018(3) 0.052(3) 0.001(3) -0.009(2) -0.004(2)
C32 0.022(3) 0.027(3) 0.038(3) 0.001(3) 0.005(3) 0.004(2)
C33 0.026(3) 0.020(3) 0.032(3) 0.000(2) -0.002(2) -0.001(2)
C34 0.036(4) 0.027(3) 0.074(4) 0.000(3) -0.015(3) 0.000(3)
C35 0.051(4) 0.030(3) 0.105(6) -0.002(4) -0.022(4) 0.009(3)
C36 0.027(4) 0.027(3) 0.093(5) 0.019(3) -0.013(3) 0.001(3)
C40 0.063(5) 0.097(5) 0.022(3) 0.006(3) 0.008(3) 0.044(4)
C41 0.072(5) 0.017(3) 0.083(5) 0.002(3) -0.028(4) -0.006(3)
C42 0.071(5) 0.045(4) 0.031(4) 0.010(3) -0.005(4) 0.002(4)
C43 0.059(5) 0.021(3) 0.045(4) 0.003(3) -0.012(3) 0.005(3)
C44 0.035(4) 0.035(4) 0.069(5) 0.004(3) 0.007(3) 0.001(3)
C45 0.060(5) 0.037(4) 0.048(4) 0.020(3) 0.016(4) -0.001(3)
C46 0.041(4) 0.042(3) 0.031(3) 0.010(3) -0.001(3) 0.002(3)
C101 0.022(3) 0.026(3) 0.018(3) 0.000(2) 0.006(2) -0.003(2)
C102 0.011(3) 0.026(3) 0.028(3) 0.005(3) 0.000(2) -0.011(2)
C103 0.017(3) 0.022(3) 0.026(3) 0.003(2) -0.001(2) -0.003(2)
C104 0.023(3) 0.019(3) 0.022(3) 0.003(2) 0.003(2) -0.004(2)
C105 0.025(3) 0.032(3) 0.023(3) 0.007(2) 0.001(2) 0.000(2)
C106 0.020(3) 0.022(3) 0.024(3) 0.001(2) -0.002(2) -0.002(2)
C107 0.026(3) 0.025(3) 0.022(3) 0.000(2) 0.006(3) 0.008(3)
C108 0.013(3) 0.027(3) 0.029(3) 0.004(3) -0.006(2) 0.000(2)
C109 0.025(3) 0.020(3) 0.028(3) -0.002(2) 0.001(2) 0.006(2)
C110 0.020(3) 0.024(3) 0.024(3) 0.000(2) -0.004(2) 0.006(2)
C111 0.024(3) 0.023(3) 0.025(3) 0.004(2) -0.003(2) -0.002(2)
C112 0.024(3) 0.024(3) 0.024(3) 0.005(2) -0.007(2) -0.001(2)
C113 0.022(3) 0.015(3) 0.020(3) 0.007(2) -0.001(2) -0.009(2)
C114 0.029(3) 0.027(3) 0.012(3) 0.012(2) -0.001(2) -0.001(3)
C115 0.033(3) 0.019(3) 0.022(3) 0.010(2) -0.004(2) -0.008(2)
C116 0.023(3) 0.023(3) 0.024(3) 0.010(2) 0.000(2) -0.004(2)
C117 0.027(3) 0.017(3) 0.033(3) 0.000(2) -0.004(2) -0.001(2)
C118 0.032(3) 0.027(3) 0.020(3) 0.004(2) -0.003(2) 0.006(2)
C119 0.009(3) 0.029(3) 0.032(3) 0.010(3) 0.001(2) -0.009(2)
C120 0.020(3) 0.031(3) 0.025(3) 0.010(3) 0.010(2) -0.001(3)
C121 0.024(3) 0.026(3) 0.027(3) 0.008(2) 0.007(2) 0.003(2)
C122 0.018(3) 0.025(3) 0.026(3) 0.004(2) 0.006(2) 0.004(2)
C123 0.019(3) 0.032(3) 0.020(3) 0.006(2) -0.002(2) 0.002(2)
C124 0.019(3) 0.029(3) 0.016(3) 0.000(2) 0.004(2) 0.001(2)
C125 0.016(3) 0.028(3) 0.027(3) 0.007(3) -0.007(2) -0.002(2)
C126 0.030(3) 0.019(3) 0.021(3) -0.003(2) 0.005(3) 0.010(2)
C127 0.017(3) 0.016(3) 0.033(3) 0.000(2) 0.001(2) 0.006(2)
C128 0.020(3) 0.016(3) 0.029(3) -0.006(2) -0.004(2) 0.003(2)
C129 0.025(3) 0.026(3) 0.024(3) 0.003(2) -0.004(2) 0.001(2)
C130 0.024(3) 0.025(3) 0.016(3) 0.000(2) -0.004(2) -0.003(2)
C131 0.022(3) 0.025(3) 0.029(3) 0.016(2) 0.001(2) -0.002(2)
C132 0.026(3) 0.020(3) 0.026(3) 0.008(2) 0.003(3) -0.003(2)
C133 0.017(3) 0.016(3) 0.025(3) 0.007(2) -0.001(2) -0.004(2)
C134 0.019(3) 0.021(3) 0.023(3) 0.006(2) -0.001(2) -0.006(2)
C135 0.017(3) 0.039(3) 0.017(3) 0.004(2) -0.002(2) 0.002(2)
C136 0.020(3) 0.023(3) 0.027(3) 0.005(2) -0.006(2) -0.004(2)
C201 0.030(3) 0.033(3) 0.031(3) 0.002(3) -0.024(3) -0.013(3)
C202 0.030(4) 0.039(4) 0.049(4) 0.021(3) -0.013(3) 0.005(3)
C203 0.033(3) 0.036(3) 0.035(3) 0.015(3) -0.026(3) -0.004(3)
C204 0.015(3) 0.035(3) 0.051(4) 0.015(3) -0.013(3) -0.004(2)
C205 0.036(4) 0.029(3) 0.061(4) 0.010(3) -0.019(3) -0.009(3)
C206 0.029(3) 0.033(3) 0.057(4) 0.013(3) -0.004(3) 0.011(3)
C207 0.021(3) 0.033(3) 0.046(4) 0.012(3) -0.006(3) -0.001(3)
C208 0.025(3) 0.035(4) 0.058(4) 0.021(3) 0.012(3) 0.012(3)
C209 0.019(3) 0.029(3) 0.067(4) 0.013(3) 0.000(3) 0.002(3)
C210 0.023(3) 0.030(3) 0.047(4) 0.008(3) 0.006(3) 0.003(3)
C211 0.041(4) 0.029(3) 0.028(3) 0.014(2) 0.011(3) -0.001(3)
C212 0.037(4) 0.028(3) 0.046(4) -0.001(3) 0.021(3) 0.003(3)
C213 0.047(4) 0.033(3) 0.021(3) 0.014(3) -0.001(3) -0.005(3)
C214 0.041(4) 0.038(4) 0.020(3) 0.000(3) -0.005(3) 0.002(3)
C215 0.049(4) 0.030(3) 0.025(3) 0.001(3) 0.013(3) -0.001(3)
C216 0.061(4) 0.019(3) 0.027(3) 0.001(2) 0.001(3) -0.003(3)
C217 0.042(4) 0.026(3) 0.047(4) 0.018(3) -0.018(3) -0.008(3)
C218 0.043(4) 0.025(3) 0.032(3) -0.001(3) -0.019(3) -0.004(3)
C301 0.029(3) 0.029(3) 0.012(3) -0.003(2) 0.000(2) 0.001(3)
C302 0.031(3) 0.039(3) 0.015(3) 0.017(2) 0.000(2) 0.000(3)
C303 0.029(3) 0.032(3) 0.018(3) 0.006(2) 0.002(2) -0.002(2)
C304 0.036(3) 0.024(3) 0.011(2) 0.005(2) -0.001(2) 0.002(2)
C305 0.032(3) 0.021(3) 0.023(3) -0.006(2) 0.001(2) -0.002(2)
C306 0.030(3) 0.023(3) 0.031(3) 0.013(2) 0.008(2) -0.001(2)
C307 0.020(3) 0.026(3) 0.020(3) 0.007(2) 0.002(2) 0.003(2)
C308 0.019(3) 0.027(3) 0.032(3) 0.009(3) 0.003(2) -0.006(2)
C309 0.018(3) 0.027(3) 0.029(3) 0.003(2) -0.001(2) 0.000(2)
C310 0.017(3) 0.024(3) 0.030(3) 0.003(2) 0.003(2) 0.000(2)
C311 0.021(3) 0.034(3) 0.029(3) 0.010(2) 0.005(2) 0.008(2)
C312 0.020(3) 0.027(3) 0.030(3) 0.005(2) -0.004(2) -0.010(2)
C313 0.020(3) 0.033(3) 0.031(3) 0.015(3) 0.001(2) 0.012(3)
C314 0.019(3) 0.026(3) 0.023(3) -0.002(2) -0.011(2) -0.007(2)
C315 0.021(3) 0.018(3) 0.031(3) 0.009(2) -0.007(2) -0.005(2)
C316 0.022(3) 0.029(3) 0.030(3) 0.015(2) -0.004(2) -0.003(2)
C317 0.026(3) 0.027(3) 0.035(3) 0.013(2) -0.001(2) -0.004(2)
C318 0.029(3) 0.032(3) 0.025(3) 0.008(2) -0.006(2) -0.005(3)

loop_
_atom_type_symbol
_atom_type_description
_atom_type_scat_dispersion_real
_atom_type_scat_dispersion_imag
_atom_type_scat_source
Ag Ag -0.8971 1.1015 'International Tables Vol C Tables 4.2.6.8 and 6.1.1.4'
Cl Cl 0.1484 0.1585 'International Tables Vol C Tables 4.2.6.8 and 6.1.1.4'
O O 0.0106 0.0060 'International Tables Vol C Tables 4.2.6.8 and 6.1.1.4'
N N 0.0061 0.0033 'International Tables Vol C Tables 4.2.6.8 and 6.1.1.4'
C C 0.0033 0.0016 'International Tables Vol C Tables 4.2.6.8 and 6.1.1.4'
H H 0.0000 0.0000 'International Tables Vol C Tables 4.2.6.8 and 6.1.1.4'

loop_
_geom_angle_atom_site_label_1
_geom_angle_atom_site_label_2
_geom_angle_atom_site_label_3
_geom_angle
_geom_angle_site_symmetry_1
_geom_angle_site_symmetry_3
N11 Ag1 N31 156.42(15) . .
N11 Ag1 O401 104.97(15) . .
N31 Ag1 O401 95.05(15) . .
N41 Ag2 N21 174.9(2) . .
O14 Cl1 O12 107.6(3) . .
O14 Cl1 O13 109.9(3) . .
O12 Cl1 O13 112.3(3) . .
O14 Cl1 O11 107.2(3) . .
O12 Cl1 O11 110.3(3) . .
O13 Cl1 O11 109.4(2) . .
O23 Cl2 O24 107.6(3) . .
O23 Cl2 O21 107.4(4) . .
O24 Cl2 O21 111.2(4) . .
O23 Cl2 O22 111.4(3) . .
O24 Cl2 O22 112.3(3) . .
O21 Cl2 O22 106.9(3) . .
O31 Cl3 O33 108.7(3) . .
O31 Cl3 O34 108.4(3) . .
O33 Cl3 O34 109.8(3) . .
O31 Cl3 O32 110.5(3) . .
O33 Cl3 O32 108.5(3) . .
O34 Cl3 O32 110.9(2) . .
O44 Cl4 O41 105.8(4) . .
O44 Cl4 O43 107.7(3) . .
O41 Cl4 O43 110.5(5) . .
O44 Cl4 O42 112.9(3) . .
O41 Cl4 O42 109.1(3) . .
O43 Cl4 O42 110.7(3) . .
O54 Cl5 O51 110.3(3) . .
O54 Cl5 O53 112.9(3) . .
O51 Cl5 O53 111.9(3) . .
O54 Cl5 O52 106.7(3) . .
O51 Cl5 O52 107.2(3) . .
O53 Cl5 O52 107.6(3) . .
O64 Cl6 O62 111.7(4) . .
O64 Cl6 O61 116.3(4) . .
O62 Cl6 O61 111.4(3) . .
O64 Cl6 O63 101.7(6) . .
O62 Cl6 O63 108.6(6) . .
O61 Cl6 O63 106.2(5) . .
C10 N1 C11 113.7(3) . .
C10 N1 H1 108.8 . .
C11 N1 H1 108.8 . .
C10 N1 H2 108.8 . .
C11 N1 H2 108.8 . .
H1 N1 H2 107.7 . .
C21 N2 C20 115.0(3) . .
C21 N2 H3 108.5 . .
C20 N2 H3 108.5 . .
C21 N2 H4 108.5 . .
C20 N2 H4 108.5 . .
H3 N2 H4 107.5 . .
C30 N3 C31 113.3(4) . .
C30 N3 H5 108.9 . .
C31 N3 H5 108.9 . .
C30 N3 H6 108.9 . .
C31 N3 H6 108.9 . .
H5 N3 H6 107.7 . .
C40 N4 C41 109.1(5) . .
C40 N4 H7 109.9 . .
C41 N4 H7 109.9 . .
C40 N4 H8 109.9 . .
C41 N4 H8 109.9 . .
H7 N4 H8 108.3 . .
C16 N11 C12 117.7(4) . .
C16 N11 Ag1 122.2(4) . .
C12 N11 Ag1 119.5(3) . .
C22 N21 C26 116.4(5) . .
C22 N21 Ag2 121.1(4) . .
C26 N21 Ag2 122.5(4) . .
C32 N31 C36 118.7(5) . .
C32 N31 Ag1 123.5(4) . .
C36 N31 Ag1 117.4(3) . .
C46 N41 C42 118.2(5) . .
C46 N41 Ag2 120.7(4) . .
C42 N41 Ag2 121.1(4) . .
C101 N101 C103 113.1(4) . .
C101 N101 C135 121.7(4) . .
C103 N101 C135 123.8(4) . .
C102 N102 C103 112.8(4) . .
C102 N102 C136 121.0(4) . .
C103 N102 C136 124.9(4) . .
C101 N103 C105 122.1(4) . .
C101 N103 C104 112.4(4) . .
C105 N103 C104 125.1(4) . .
C102 N104 C104 111.5(4) . .
C102 N104 C106 122.8(4) . .
C104 N104 C106 125.6(3) . .
C107 N105 C105 122.4(4) . .
C107 N105 C109 111.5(4) . .
C105 N105 C109 126.0(4) . .
C108 N106 C106 123.3(4) . .
C108 N106 C109 112.3(4) . .
C106 N106 C109 123.3(4) . .
C107 N107 C111 122.9(4) . .
C107 N107 C110 112.7(4) . .
C111 N107 C110 124.1(4) . .
C108 N108 C110 111.8(4) . .
C108 N108 C112 121.8(4) . .
C110 N108 C112 124.8(4) . .
C113 N109 C111 121.9(4) . .
C113 N109 C115 111.1(4) . .
C111 N109 C115 123.0(4) . .
C114 N110 C112 124.5(4) . .
C114 N110 C115 112.4(4) . .
C112 N110 C115 123.0(4) . .
C113 N111 C116 112.9(4) . .
C113 N111 C117 123.4(4) . .
C116 N111 C117 122.6(4) . .
C114 N112 C116 112.9(4) . .
C114 N112 C118 121.4(4) . .
C116 N112 C118 121.1(4) . .
C119 N113 C121 112.9(3) . .
C119 N113 C117 121.4(4) . .
C121 N113 C117 122.8(4) . .
C120 N114 C121 113.1(4) . .
C120 N114 C118 121.5(4) . .
C121 N114 C118 124.5(4) . .
C119 N115 C123 124.0(4) . .
C119 N115 C122 112.3(4) . .
C123 N115 C122 123.7(3) . .
C120 N116 C122 111.6(4) . .
C120 N116 C124 122.3(4) . .
C122 N116 C124 124.6(4) . .
C125 N117 C123 121.7(4) . .
C125 N117 C127 111.8(4) . .
C123 N117 C127 124.9(4) . .
C126 N118 C124 123.1(4) . .
C126 N118 C127 112.1(4) . .
C124 N118 C127 124.8(4) . .
C125 N119 C129 120.8(4) . .
C125 N119 C128 112.3(4) . .
C129 N119 C128 126.0(4) . .
C126 N120 C130 122.3(4) . .
C126 N120 C128 112.4(4) . .
C130 N120 C128 124.8(4) . .
C131 N121 C133 112.5(4) . .
C131 N121 C129 124.9(4) . .
C133 N121 C129 122.2(3) . .
C132 N122 C130 120.9(4) . .
C132 N122 C133 111.6(4) . .
C130 N122 C133 121.0(3) . .
C131 N123 C135 121.2(4) . .
C131 N123 C134 111.0(3) . .
C135 N123 C134 121.5(4) . .
C132 N124 C134 113.4(4) . .
C132 N124 C136 122.6(4) . .
C134 N124 C136 123.5(4) . .
C201 N201 C218 123.0(4) . 2_666
C201 N201 C203 113.9(4) . .
C218 N201 C203 121.4(4) 2_666 .
C202 N202 C217 123.8(5) . 2_666
C202 N202 C203 112.1(5) . .
C217 N202 C203 123.9(4) 2_666 .
C201 N203 C205 123.5(4) . .
C201 N203 C204 113.3(4) . .
C205 N203 C204 122.2(4) . .
C202 N204 C206 122.4(4) . .
C202 N204 C204 112.3(4) . .
C206 N204 C204 122.6(5) . .
C207 N205 C205 121.0(4) . .
C207 N205 C209 112.8(4) . .
C205 N205 C209 123.0(4) . .
C208 N206 C209 112.4(5) . .
C208 N206 C206 123.0(5) . .
C209 N206 C206 122.2(4) . .
C207 N207 C211 125.7(4) . .
C207 N207 C210 111.5(4) . .
C211 N207 C210 122.5(4) . .
C208 N208 C212 123.5(5) . .
C208 N208 C210 112.2(5) . .
C212 N208 C210 122.5(4) . .
C213 N209 C211 123.1(4) . .
C213 N209 C215 111.9(4) . .
C211 N209 C215 124.4(4) . .
C214 N210 C212 121.7(4) . .
C214 N210 C215 111.9(4) . .
C212 N210 C215 126.2(5) . .
C213 N211 C216 112.7(4) . .
C213 N211 C217 121.2(4) . .
C216 N211 C217 124.8(4) . .
C214 N212 C216 113.4(5) . .
C214 N212 C218 121.9(5) . .
C216 N212 C218 124.7(4) . .
C301 N301 C318 121.6(4) . 2_665
C301 N301 C303 113.4(4) . .
C318 N301 C303 125.0(4) 2_665 .
C302 N302 C303 114.1(4) . .
C302 N302 C317 121.8(4) . 2_665
C303 N302 C317 123.1(4) . 2_665
C301 N303 C305 121.9(4) . .
C301 N303 C304 112.7(4) . .
C305 N303 C304 125.2(4) . .
C302 N304 C304 112.2(4) . .
C302 N304 C306 122.8(4) . .
C304 N304 C306 124.3(4) . .
C307 N305 C305 124.4(4) . .
C307 N305 C309 112.0(4) . .
C305 N305 C309 123.1(4) . .
C308 N306 C306 124.0(4) . .
C308 N306 C309 111.4(4) . .
C306 N306 C309 123.6(4) . .
C307 N307 C310 112.1(4) . .
C307 N307 C311 122.7(4) . .
C310 N307 C311 122.7(4) . .
C308 N308 C312 122.1(4) . .
C308 N308 C310 112.5(4) . .
C312 N308 C310 122.7(4) . .
C313 N309 C311 121.2(4) . .
C313 N309 C315 112.3(4) . .
C311 N309 C315 123.1(4) . .
C314 N310 C315 113.1(4) . .
C314 N310 C312 123.3(4) . .
C315 N310 C312 123.1(3) . .
C313 N311 C316 113.5(4) . .
C313 N311 C317 123.6(4) . .
C316 N311 C317 122.8(4) . .
C314 N312 C318 123.1(4) . .
C314 N312 C316 112.5(4) . .
C318 N312 C316 122.8(4) . .
C6 C1 C2 117.4(4) . .
C6 C1 C10 124.4(4) . .
C2 C1 C10 118.1(4) . .
C02 C01 C03 115.0(4) . .
C02 C01 C30 125.5(4) . .
C03 C01 C30 119.5(5) . .
C3 C2 C1 121.9(4) . .
C3 C2 H9 119.0 . .
C1 C2 H9 119.0 . .
C01 C02 C03 121.4(5) . 2_665
C01 C02 H10 119.3 . .
C03 C02 H10 119.3 2_665 .
C2 C3 C4 121.2(4) . .
C2 C3 H11 119.4 . .
C4 C3 H11 119.4 . .
C02 C03 C01 123.6(5) 2_665 .
C02 C03 H12 118.2 2_665 .
C01 C03 H12 118.2 . .
C5 C4 C3 116.6(4) . .
C5 C4 C20 120.0(4) . .
C3 C4 C20 123.4(4) . .
C06 C04 C05 117.3(5) . .
C06 C04 C40 127.5(5) . .
C05 C04 C40 115.2(5) . .
C6 C5 C4 121.7(4) . .
C6 C5 H13 119.2 . .
C4 C5 H13 119.2 . .
C06 C05 C04 121.6(5) 2_486 .
C06 C05 H14 119.2 2_486 .
C04 C05 H14 119.2 . .
C1 C6 C5 121.2(4) . .
C1 C6 H15 119.4 . .
C5 C6 H15 119.4 . .
C04 C06 C05 121.1(5) . 2_486
C04 C06 H16 119.5 . .
C05 C06 H16 119.5 2_486 .
N1 C10 C1 113.4(4) . .
N1 C10 H17 108.9 . .
C1 C10 H17 108.9 . .
N1 C10 H18 108.9 . .
C1 C10 H18 108.9 . .
H17 C10 H18 107.7 . .
N1 C11 C13 112.3(4) . .
N1 C11 H19 109.1 . .
C13 C11 H19 109.1 . .
N1 C11 H20 109.1 . .
C13 C11 H20 109.1 . .
H19 C11 H20 107.9 . .
N11 C12 C13 123.3(5) . .
N11 C12 H21 118.4 . .
C13 C12 H21 118.4 . .
C12 C13 C14 117.6(5) . .
C12 C13 C11 120.1(5) . .
C14 C13 C11 122.3(5) . .
C15 C14 C13 119.8(5) . .
C15 C14 H22 120.1 . .
C13 C14 H22 120.1 . .
C14 C15 C16 119.5(5) . .
C14 C15 H23 120.3 . .
C16 C15 H23 120.3 . .
N11 C16 C15 122.1(5) . .
N11 C16 H24 118.9 . .
C15 C16 H24 118.9 . .
C4 C20 N2 112.9(3) . .
C4 C20 H25 109.0 . .
N2 C20 H25 109.0 . .
C4 C20 H26 109.0 . .
N2 C20 H26 109.0 . .
H25 C20 H26 107.8 . .
N2 C21 C23 112.7(4) . .
N2 C21 H27 109.0 . .
C23 C21 H27 109.0 . .
N2 C21 H28 109.0 . .
C23 C21 H28 109.0 . .
H27 C21 H28 107.8 . .
N21 C22 C23 123.7(5) . .
N21 C22 H29 118.2 . .
C23 C22 H29 118.2 . .
C22 C23 C24 117.4(5) . .
C22 C23 C21 121.7(5) . .
C24 C23 C21 120.8(5) . .
C25 C24 C23 119.9(5) . .
C25 C24 H30 120.0 . .
C23 C24 H30 120.0 . .
C26 C25 C24 118.5(6) . .
C26 C25 H31 120.7 . .
C24 C25 H31 120.7 . .
C25 C26 N21 123.9(6) . .
C25 C26 H32 118.0 . .
N21 C26 H32 118.0 . .
N3 C30 C01 112.1(4) . .
N3 C30 H33 109.2 . .
C01 C30 H33 109.2 . .
N3 C30 H34 109.2 . .
C01 C30 H34 109.2 . .
H33 C30 H34 107.9 . .
C33 C31 N3 114.7(4) . .
C33 C31 H35 108.6 . .
N3 C31 H35 108.6 . .
C33 C31 H36 108.6 . .
N3 C31 H36 108.6 . .
H35 C31 H36 107.6 . .
N31 C32 C33 123.1(5) . .
N31 C32 H37 118.4 . .
C33 C32 H37 118.4 . .
C32 C33 C34 117.7(4) . .
C32 C33 C31 125.8(4) . .
C34 C33 C31 116.5(5) . .
C35 C34 C33 119.0(5) . .
C35 C34 H38 120.5 . .
C33 C34 H38 120.5 . .
C36 C35 C34 119.7(5) . .
C36 C35 H39 120.1 . .
C34 C35 H39 120.1 . .
N31 C36 C35 121.7(5) . .
N31 C36 H40 119.1 . .
C35 C36 H40 119.1 . .
N4 C40 C04 109.5(5) . .
N4 C40 H41 109.8 . .
C04 C40 H41 109.8 . .
N4 C40 H42 109.8 . .
C04 C40 H42 109.8 . .
H41 C40 H42 108.2 . .
C43 C41 N4 110.6(4) . .
C43 C41 H43 109.5 . .
N4 C41 H43 109.5 . .
C43 C41 H44 109.5 . .
N4 C41 H44 109.5 . .
H43 C41 H44 108.1 . .
N41 C42 C43 123.5(5) . .
N41 C42 H45 118.3 . .
C43 C42 H45 118.3 . .
C44 C43 C42 119.4(6) . .
C44 C43 C41 123.0(6) . .
C42 C43 C41 117.6(6) . .
C43 C44 C45 119.8(6) . .
C43 C44 H46 120.1 . .
C45 C44 H46 120.1 . .
C44 C45 C46 118.0(5) . .
C44 C45 H47 121.0 . .
C46 C45 H47 121.0 . .
N41 C46 C45 121.2(5) . .
N41 C46 H48 119.4 . .
C45 C46 H48 119.4 . .
O101 C101 N101 125.5(4) . .
O101 C101 N103 126.5(4) . .
N101 C101 N103 107.9(4) . .
O102 C102 N102 125.7(4) . .
O102 C102 N104 124.6(4) . .
N102 C102 N104 109.8(4) . .
N102 C103 N101 114.6(4) . .
N102 C103 C104 102.7(4) . .
N101 C103 C104 102.6(3) . .
N102 C103 H49 112.1 . .
N101 C103 H49 112.1 . .
C104 C103 H49 112.1 . .
N104 C104 N103 115.6(4) . .
N104 C104 C103 103.2(3) . .
N103 C104 C103 103.2(4) . .
N104 C104 H50 111.4 . .
N103 C104 H50 111.4 . .
C103 C104 H50 111.4 . .
N105 C105 N103 114.1(3) . .
N105 C105 H51 108.7 . .
N103 C105 H51 108.7 . .
N105 C105 H52 108.7 . .
N103 C105 H52 108.7 . .
H51 C105 H52 107.6 . .
N106 C106 N104 113.6(4) . .
N106 C106 H53 108.9 . .
N104 C106 H53 108.9 . .
N106 C106 H54 108.9 . .
N104 C106 H54 108.9 . .
H53 C106 H54 107.7 . .
O103 C107 N107 126.0(5) . .
O103 C107 N105 125.7(5) . .
N107 C107 N105 108.3(4) . .
O104 C108 N106 125.9(5) . .
O104 C108 N108 125.5(4) . .
N106 C108 N108 108.5(4) . .
N105 C109 N106 115.4(4) . .
N105 C109 C110 105.2(4) . .
N106 C109 C110 102.4(3) . .
N105 C109 H55 111.1 . .
N106 C109 H55 111.1 . .
C110 C109 H55 111.1 . .
N108 C110 N107 115.0(3) . .
N108 C110 C109 104.5(4) . .
N107 C110 C109 102.1(4) . .
N108 C110 H56 111.5 . .
N107 C110 H56 111.5 . .
C109 C110 H56 111.5 . .
N109 C111 N107 114.3(4) . .
N109 C111 H57 108.7 . .
N107 C111 H57 108.7 . .
N109 C111 H58 108.7 . .
N107 C111 H58 108.7 . .
H57 C111 H58 107.6 . .
N110 C112 N108 114.1(4) . .
N110 C112 H59 108.7 . .
N108 C112 H59 108.7 . .
N110 C112 H60 108.7 . .
N108 C112 H60 108.7 . .
H59 C112 H60 107.6 . .
O105 C113 N111 125.6(4) . .
O105 C113 N109 125.5(4) . .
N111 C113 N109 108.9(4) . .
O106 C114 N112 127.7(4) . .
O106 C114 N110 124.5(5) . .
N112 C114 N110 107.7(4) . .
N110 C115 N109 114.6(4) . .
N110 C115 C116 103.3(3) . .
N109 C115 C116 103.8(4) . .
N110 C115 H61 111.5 . .
N109 C115 H61 111.5 . .
C116 C115 H61 111.5 . .
N112 C116 N111 114.8(4) . .
N112 C116 C115 103.4(4) . .
N111 C116 C115 102.7(3) . .
N112 C116 H62 111.7 . .
N111 C116 H62 111.7 . .
C115 C116 H62 111.7 . .
N111 C117 N113 113.9(4) . .
N111 C117 H63 108.8 . .
N113 C117 H63 108.8 . .
N111 C117 H64 108.8 . .
N113 C117 H64 108.8 . .
H63 C117 H64 107.7 . .
N114 C118 N112 113.8(4) . .
N114 C118 H65 108.8 . .
N112 C118 H65 108.8 . .
N114 C118 H66 108.8 . .
N112 C118 H66 108.8 . .
H65 C118 H66 107.7 . .
O107 C119 N113 125.8(4) . .
O107 C119 N115 125.5(4) . .
N113 C119 N115 108.7(4) . .
O108 C120 N114 127.2(5) . .
O108 C120 N116 124.3(5) . .
N114 C120 N116 108.5(4) . .
N114 C121 N113 115.7(4) . .
N114 C121 C122 103.3(4) . .
N113 C121 C122 102.3(4) . .
N114 C121 H67 111.6 . .
N113 C121 H67 111.6 . .
C122 C121 H67 111.6 . .
N115 C122 N116 115.9(4) . .
N115 C122 C121 103.5(3) . .
N116 C122 C121 102.6(4) . .
N115 C122 H68 111.4 . .
N116 C122 H68 111.4 . .
C121 C122 H68 111.4 . .
N117 C123 N115 113.9(4) . .
N117 C123 H69 108.8 . .
N115 C123 H69 108.8 . .
N117 C123 H70 108.8 . .
N115 C123 H70 108.8 . .
H69 C123 H70 107.7 . .
N118 C124 N116 113.1(3) . .
N118 C124 H71 109.0 . .
N116 C124 H71 109.0 . .
N118 C124 H72 109.0 . .
N116 C124 H72 109.0 . .
H71 C124 H72 107.8 . .
O109 C125 N119 126.0(5) . .
O109 C125 N117 126.1(5) . .
N119 C125 N117 107.9(4) . .
O110 C126 N118 125.9(5) . .
O110 C126 N120 125.5(5) . .
N118 C126 N120 108.6(4) . .
N118 C127 N117 115.6(3) . .
N118 C127 C128 104.1(4) . .
N117 C127 C128 103.0(3) . .
N118 C127 H73 111.2 . .
N117 C127 H73 111.2 . .
C128 C127 H73 111.2 . .
N119 C128 N120 115.9(3) . .
N119 C128 C127 104.1(4) . .
N120 C128 C127 102.7(4) . .
N119 C128 H74 111.2 . .
N120 C128 H74 111.2 . .
C127 C128 H74 111.2 . .
N119 C129 N121 113.5(4) . .
N119 C129 H75 108.9 . .
N121 C129 H75 108.9 . .
N119 C129 H76 108.9 . .
N121 C129 H76 108.9 . .
H75 C129 H76 107.7 . .
N122 C130 N120 113.4(3) . .
N122 C130 H77 108.9 . .
N120 C130 H77 108.9 . .
N122 C130 H78 108.9 . .
N120 C130 H78 108.9 . .
H77 C130 H78 107.7 . .
O111 C131 N123 126.0(4) . .
O111 C131 N121 125.6(4) . .
N123 C131 N121 108.4(4) . .
O112 C132 N124 126.0(4) . .
O112 C132 N122 126.8(4) . .
N124 C132 N122 107.2(4) . .
N121 C133 N122 113.8(4) . .
N121 C133 C134 102.7(3) . .
N122 C133 C134 103.3(3) . .
N121 C133 H79 112.1 . .
N122 C133 H79 112.1 . .
C134 C133 H79 112.1 . .
N124 C134 N123 115.2(4) . .
N124 C134 C133 103.0(3) . .
N123 C134 C133 104.4(4) . .
N124 C134 H80 111.2 . .
N123 C134 H80 111.2 . .
C133 C134 H80 111.2 . .
N123 C135 N101 114.9(4) . .
N123 C135 H81 108.6 . .
N101 C135 H81 108.6 . .
N123 C135 H82 108.6 . .
N101 C135 H82 108.6 . .
H81 C135 H82 107.5 . .
N124 C136 N102 114.3(4) . .
N124 C136 H83 108.7 . .
N102 C136 H83 108.7 . .
N124 C136 H84 108.7 . .
N102 C136 H84 108.7 . .
H83 C136 H84 107.6 . .
O201 C201 N201 127.4(5) . .
O201 C201 N203 125.5(5) . .
N201 C201 N203 107.0(4) . .
O202 C202 N204 125.9(5) . .
O202 C202 N202 124.9(6) . .
N204 C202 N202 109.1(5) . .
N202 C203 N201 115.2(4) . .
N202 C203 C204 102.6(4) . .
N201 C203 C204 103.2(4) . .
N202 C203 H85 111.7 . .
N201 C203 H85 111.7 . .
C204 C203 H85 111.7 . .
N204 C204 N203 114.6(4) . .
N204 C204 C203 103.7(4) . .
N203 C204 C203 102.4(4) . .
N204 C204 H86 111.8 . .
N203 C204 H86 111.8 . .
C203 C204 H86 111.8 . .
N203 C205 N205 115.6(4) . .
N203 C205 H87 108.4 . .
N205 C205 H87 108.4 . .
N203 C205 H88 108.4 . .
N205 C205 H88 108.4 . .
H87 C205 H88 107.4 . .
N204 C206 N206 114.0(4) . .
N204 C206 H89 108.7 . .
N206 C206 H89 108.7 . .
N204 C206 H90 108.7 . .
N206 C206 H90 108.7 . .
H89 C206 H90 107.6 . .
O203 C207 N205 126.0(5) . .
O203 C207 N207 126.0(5) . .
N205 C207 N207 108.0(4) . .
O204 C208 N206 126.9(5) . .
O204 C208 N208 124.7(6) . .
N206 C208 N208 108.4(5) . .
N206 C209 N205 114.4(4) . .
N206 C209 C210 104.3(4) . .
N205 C209 C210 102.6(4) . .
N206 C209 H91 111.7 . .
N205 C209 H91 111.7 . .
C210 C209 H91 111.7 . .
N207 C210 N208 114.5(4) . .
N207 C210 C209 104.4(4) . .
N208 C210 C209 102.2(4) . .
N207 C210 H92 111.7 . .
N208 C210 H92 111.7 . .
C209 C210 H92 111.7 . .
N209 C211 N207 113.0(4) . .
N209 C211 H93 109.0 . .
N207 C211 H93 109.0 . .
N209 C211 H94 109.0 . .
N207 C211 H94 109.0 . .
H93 C211 H94 107.8 . .
N210 C212 N208 115.6(4) . .
N210 C212 H95 108.4 . .
N208 C212 H95 108.4 . .
N210 C212 H96 108.4 . .
N208 C212 H96 108.4 . .
H95 C212 H96 107.4 . .
O205 C213 N211 126.9(5) . .
O205 C213 N209 124.6(5) . .
N211 C213 N209 108.5(5) . .
O206 C214 N212 127.5(6) . .
O206 C214 N210 124.5(5) . .
N212 C214 N210 108.0(5) . .
N209 C215 N210 115.7(4) . .
N209 C215 C216 103.5(4) . .
N210 C215 C216 103.5(4) . .
N209 C215 H97 111.2 . .
N210 C215 H97 111.2 . .
C216 C215 H97 111.2 . .
N211 C216 N212 115.0(4) . .
N211 C216 C215 103.2(4) . .
N212 C216 C215 103.2(4) . .
N211 C216 H98 111.6 . .
N212 C216 H98 111.6 . .
C215 C216 H98 111.6 . .
N202 C217 N211 113.7(4) 2_666 .
N202 C217 H99 108.8 2_666 .
N211 C217 H99 108.8 . .
N202 C217 H100 108.8 2_666 .
N211 C217 H100 108.8 . .
H99 C217 H100 107.7 . .
N201 C218 N212 114.9(4) 2_666 .
N201 C218 H101 108.5 2_666 .
N212 C218 H101 108.5 . .
N201 C218 H102 108.5 2_666 .
N212 C218 H102 108.5 . .
H101 C218 H102 107.5 . .
O301 C301 N303 124.9(4) . .
O301 C301 N301 127.0(5) . .
N303 C301 N301 108.1(4) . .
O302 C302 N302 126.6(4) . .
O302 C302 N304 126.0(5) . .
N302 C302 N304 107.4(4) . .
N301 C303 N302 114.5(4) . .
N301 C303 C304 102.8(4) . .
N302 C303 C304 101.6(4) . .
N301 C303 H103 112.4 . .
N302 C303 H103 112.4 . .
C304 C303 H103 112.4 . .
N304 C304 N303 114.7(4) . .
N304 C304 C303 104.5(3) . .
N303 C304 C303 102.8(4) . .
N304 C304 H104 111.4 . .
N303 C304 H104 111.4 . .
C303 C304 H104 111.4 . .
N303 C305 N305 115.1(3) . .
N303 C305 H105 108.5 . .
N305 C305 H105 108.5 . .
N303 C305 H106 108.5 . .
N305 C305 H106 108.5 . .
H105 C305 H106 107.5 . .
N306 C306 N304 113.8(4) . .
N306 C306 H107 108.8 . .
N304 C306 H107 108.8 . .
N306 C306 H108 108.8 . .
N304 C306 H108 108.8 . .
H107 C306 H108 107.7 . .
O303 C307 N307 126.2(4) . .
O303 C307 N305 125.0(5) . .
N307 C307 N305 108.8(4) . .
O304 C308 N308 124.8(4) . .
O304 C308 N306 126.4(4) . .
N308 C308 N306 108.7(4) . .
N305 C309 N306 114.5(4) . .
N305 C309 C310 103.1(4) . .
N306 C309 C310 103.6(3) . .
N305 C309 H109 111.7 . .
N306 C309 H109 111.7 . .
C310 C309 H109 111.7 . .
N307 C310 N308 114.7(4) . .
N307 C310 C309 103.9(4) . .
N308 C310 C309 103.3(3) . .
N307 C310 H110 111.4 . .
N308 C310 H110 111.4 . .
C309 C310 H110 111.4 . .
N309 C311 N307 113.2(3) . .
N309 C311 H111 108.9 . .
N307 C311 H111 108.9 . .
N309 C311 H112 108.9 . .
N307 C311 H112 108.9 . .
H111 C311 H112 107.7 . .
N308 C312 N310 114.2(4) . .
N308 C312 H113 108.7 . .
N310 C312 H113 108.7 . .
N308 C312 H114 108.7 . .
N310 C312 H114 108.7 . .
H113 C312 H114 107.6 . .
O305 C313 N309 125.9(4) . .
O305 C313 N311 126.5(5) . .
N309 C313 N311 107.6(4) . .
O306 C314 N312 125.5(4) . .
O306 C314 N310 126.2(5) . .
N312 C314 N310 108.2(4) . .
N310 C315 N309 116.1(4) . .
N310 C315 C316 103.6(3) . .
N309 C315 C316 103.2(4) . .
N310 C315 H115 111.1 . .
N309 C315 H115 111.1 . .
C316 C315 H115 111.1 . .
N311 C316 N312 114.8(4) . .
N311 C316 C315 103.0(4) . .
N312 C316 C315 102.3(4) . .
N311 C316 H116 112.0 . .
N312 C316 H116 112.0 . .
C315 C316 H116 112.0 . .
N302 C317 N311 113.3(4) 2_665 .
N302 C317 H117 108.9 2_665 .
N311 C317 H117 108.9 . .
N302 C317 H118 108.9 2_665 .
N311 C317 H118 108.9 . .
H117 C317 H118 107.7 . .
N301 C318 N312 114.2(4) 2_665 .
N301 C318 H119 108.7 2_665 .
N312 C318 H119 108.7 . .
N301 C318 H120 108.7 2_665 .
N312 C318 H120 108.7 . .
H119 C318 H120 107.6 . .

loop_
_geom_bond_atom_site_label_1
_geom_bond_atom_site_label_2
_geom_bond_distance
_geom_bond_site_symmetry_2
Ag1 N11 2.137(4) .
Ag1 N31 2.158(4) .
Ag1 O401 2.545(4) .
Ag2 N41 2.119(5) .
Ag2 N21 2.126(5) .
Cl1 O14 1.386(4) .
Cl1 O12 1.396(4) .
Cl1 O13 1.417(4) .
Cl1 O11 1.423(4) .
Cl2 O23 1.394(5) .
Cl2 O24 1.396(4) .
Cl2 O21 1.401(4) .
Cl2 O22 1.420(4) .
Cl3 O31 1.412(4) .
Cl3 O33 1.412(5) .
Cl3 O34 1.414(4) .
Cl3 O32 1.426(3) .
Cl4 O44 1.366(4) .
Cl4 O41 1.367(5) .
Cl4 O43 1.384(5) .
Cl4 O42 1.424(4) .
Cl5 O54 1.402(4) .
Cl5 O51 1.403(4) .
Cl5 O53 1.407(4) .
Cl5 O52 1.437(4) .
Cl6 O64 1.325(5) .
Cl6 O62 1.372(4) .
Cl6 O61 1.376(5) .
Cl6 O63 1.439(9) .
O101 C101 1.208(5) .
O102 C102 1.254(5) .
O103 C107 1.218(5) .
O104 C108 1.230(5) .
O105 C113 1.230(5) .
O106 C114 1.217(5) .
O107 C119 1.240(5) .
O108 C120 1.233(5) .
O109 C125 1.214(5) .
O110 C126 1.236(5) .
O111 C131 1.220(5) .
O112 C132 1.210(5) .
O201 C201 1.213(5) .
O202 C202 1.223(6) .
O203 C207 1.217(5) .
O204 C208 1.236(6) .
O205 C213 1.233(5) .
O206 C214 1.231(6) .
O301 C301 1.238(5) .
O302 C302 1.220(5) .
O303 C307 1.219(5) .
O304 C308 1.221(5) .
O305 C313 1.226(6) .
O306 C314 1.220(5) .
N1 C10 1.495(6) .
N1 C11 1.499(5) .
N1 H1 0.9200 .
N1 H2 0.9200 .
N2 C21 1.495(5) .
N2 C20 1.498(5) .
N2 H3 0.9200 .
N2 H4 0.9200 .
N3 C30 1.480(5) .
N3 C31 1.509(5) .
N3 H5 0.9200 .
N3 H6 0.9200 .
N4 C40 1.395(6) .
N4 C41 1.559(6) .
N4 H7 0.9200 .
N4 H8 0.9200 .
N11 C16 1.344(6) .
N11 C12 1.355(6) .
N21 C22 1.342(6) .
N21 C26 1.361(7) .
N31 C32 1.342(5) .
N31 C36 1.348(6) .
N41 C46 1.324(6) .
N41 C42 1.334(6) .
N101 C101 1.370(5) .
N101 C103 1.450(5) .
N101 C135 1.460(5) .
N102 C102 1.340(6) .
N102 C103 1.437(5) .
N102 C136 1.447(5) .
N103 C101 1.376(6) .
N103 C105 1.452(5) .
N103 C104 1.455(6) .
N104 C102 1.367(5) .
N104 C104 1.440(5) .
N104 C106 1.447(5) .
N105 C107 1.372(6) .
N105 C105 1.441(5) .
N105 C109 1.443(5) .
N106 C108 1.358(6) .
N106 C106 1.446(6) .
N106 C109 1.459(5) .
N107 C107 1.368(6) .
N107 C111 1.447(6) .
N107 C110 1.464(5) .
N108 C108 1.364(6) .
N108 C110 1.436(5) .
N108 C112 1.455(6) .
N109 C113 1.369(5) .
N109 C111 1.445(5) .
N109 C115 1.449(5) .
N110 C114 1.387(5) .
N110 C112 1.426(5) .
N110 C115 1.437(6) .
N111 C113 1.354(5) .
N111 C116 1.442(5) .
N111 C117 1.444(5) .
N112 C114 1.362(6) .
N112 C116 1.438(5) .
N112 C118 1.452(5) .
N113 C119 1.360(6) .
N113 C121 1.451(5) .
N113 C117 1.461(5) .
N114 C120 1.345(6) .
N114 C121 1.435(6) .
N114 C118 1.445(5) .
N115 C119 1.363(5) .
N115 C123 1.442(5) .
N115 C122 1.445(5) .
N116 C120 1.380(6) .
N116 C122 1.450(6) .
N116 C124 1.456(5) .
N117 C125 1.373(6) .
N117 C123 1.440(6) .
N117 C127 1.457(5) .
N118 C126 1.356(6) .
N118 C124 1.437(5) .
N118 C127 1.445(5) .
N119 C125 1.373(6) .
N119 C129 1.434(5) .
N119 C128 1.439(5) .
N120 C126 1.367(6) .
N120 C130 1.447(6) .
N120 C128 1.451(6) .
N121 C131 1.377(5) .
N121 C133 1.451(6) .
N121 C129 1.464(5) .
N122 C132 1.374(6) .
N122 C130 1.446(5) .
N122 C133 1.452(5) .
N123 C131 1.365(6) .
N123 C135 1.444(5) .
N123 C134 1.457(5) .
N124 C132 1.368(5) .
N124 C134 1.431(5) .
N124 C136 1.437(5) .
N201 C201 1.366(6) .
N201 C218 1.423(6) 2_666
N201 C203 1.461(5) .
N202 C202 1.367(6) .
N202 C217 1.447(6) 2_666
N202 C203 1.451(6) .
N203 C201 1.383(6) .
N203 C205 1.447(6) .
N203 C204 1.474(6) .
N204 C202 1.354(7) .
N204 C206 1.434(6) .
N204 C204 1.439(6) .
N205 C207 1.358(6) .
N205 C205 1.448(6) .
N205 C209 1.456(5) .
N206 C208 1.348(7) .
N206 C209 1.446(6) .
N206 C206 1.454(6) .
N207 C207 1.373(6) .
N207 C211 1.441(6) .
N207 C210 1.449(5) .
N208 C208 1.363(6) .
N208 C212 1.441(6) .
N208 C210 1.468(6) .
N209 C213 1.367(6) .
N209 C211 1.434(6) .
N209 C215 1.439(6) .
N210 C214 1.376(6) .
N210 C212 1.423(6) .
N210 C215 1.456(6) .
N211 C213 1.351(6) .
N211 C216 1.438(5) .
N211 C217 1.464(6) .
N212 C214 1.357(6) .
N212 C216 1.442(6) .
N212 C218 1.450(6) .
N301 C301 1.365(5) .
N301 C318 1.431(6) 2_665
N301 C303 1.436(6) .
N302 C302 1.361(6) .
N302 C303 1.456(5) .
N302 C317 1.456(5) 2_665
N303 C301 1.354(6) .
N303 C305 1.432(5) .
N303 C304 1.458(5) .
N304 C302 1.382(5) .
N304 C304 1.438(5) .
N304 C306 1.454(6) .
N305 C307 1.368(6) .
N305 C305 1.444(5) .
N305 C309 1.457(6) .
N306 C308 1.370(6) .
N306 C306 1.442(5) .
N306 C309 1.465(5) .
N307 C307 1.365(6) .
N307 C310 1.445(6) .
N307 C311 1.447(5) .
N308 C308 1.368(6) .
N308 C312 1.432(5) .
N308 C310 1.450(5) .
N309 C313 1.365(6) .
N309 C311 1.443(5) .
N309 C315 1.459(5) .
N310 C314 1.373(5) .
N310 C315 1.436(5) .
N310 C312 1.446(5) .
N311 C313 1.388(6) .
N311 C316 1.429(6) .
N311 C317 1.461(6) .
N312 C314 1.366(6) .
N312 C318 1.453(5) .
N312 C316 1.471(5) .
C1 C6 1.370(5) .
C1 C2 1.382(6) .
C1 C10 1.533(6) .
C01 C02 1.346(7) .
C01 C03 1.363(6) .
C01 C30 1.501(6) .
C2 C3 1.362(6) .
C2 H9 0.9500 .
C02 C03 1.363(7) 2_665
C02 H10 0.9500 .
C3 C4 1.390(5) .
C3 H11 0.9500 .
C03 C02 1.363(7) 2_665
C03 H12 0.9500 .
C4 C5 1.388(6) .
C4 C20 1.496(6) .
C04 C06 1.366(7) .
C04 C05 1.370(6) .
C04 C40 1.569(7) .
C5 C6 1.376(6) .
C5 H13 0.9500 .
C05 C06 1.369(7) 2_486
C05 H14 0.9500 .
C6 H15 0.9500 .
C06 C05 1.369(7) 2_486
C06 H16 0.9500 .
C10 H17 0.9900 .
C10 H18 0.9900 .
C11 C13 1.505(6) .
C11 H19 0.9900 .
C11 H20 0.9900 .
C12 C13 1.382(6) .
C12 H21 0.9500 .
C13 C14 1.390(7) .
C14 C15 1.369(7) .
C14 H22 0.9500 .
C15 C16 1.382(7) .
C15 H23 0.9500 .
C16 H24 0.9500 .
C20 H25 0.9900 .
C20 H26 0.9900 .
C21 C23 1.499(6) .
C21 H27 0.9900 .
C21 H28 0.9900 .
C22 C23 1.377(6) .
C22 H29 0.9500 .
C23 C24 1.387(7) .
C24 C25 1.380(7) .
C24 H30 0.9500 .
C25 C26 1.343(7) .
C25 H31 0.9500 .
C26 H32 0.9500 .
C30 H33 0.9900 .
C30 H34 0.9900 .
C31 C33 1.494(6) .
C31 H35 0.9900 .
C31 H36 0.9900 .
C32 C33 1.381(6) .
C32 H37 0.9500 .
C33 C34 1.401(6) .
C34 C35 1.383(7) .
C34 H38 0.9500 .
C35 C36 1.374(7) .
C35 H39 0.9500 .
C36 H40 0.9500 .
C40 H41 0.9900 .
C40 H42 0.9900 .
C41 C43 1.527(7) .
C41 H43 0.9900 .
C41 H44 0.9900 .
C42 C43 1.344(7) .
C42 H45 0.9500 .
C43 C44 1.331(7) .
C44 C45 1.382(7) .
C44 H46 0.9500 .
C45 C46 1.398(7) .
C45 H47 0.9500 .
C46 H48 0.9500 .
C103 C104 1.571(6) .
C103 H49 1.0000 .
C104 H50 1.0000 .
C105 H51 0.9900 .
C105 H52 0.9900 .
C106 H53 0.9900 .
C106 H54 0.9900 .
C109 C110 1.535(6) .
C109 H55 1.0000 .
C110 H56 1.0000 .
C111 H57 0.9900 .
C111 H58 0.9900 .
C112 H59 0.9900 .
C112 H60 0.9900 .
C115 C116 1.552(6) .
C115 H61 1.0000 .
C116 H62 1.0000 .
C117 H63 0.9900 .
C117 H64 0.9900 .
C118 H65 0.9900 .
C118 H66 0.9900 .
C121 C122 1.566(6) .
C121 H67 1.0000 .
C122 H68 1.0000 .
C123 H69 0.9900 .
C123 H70 0.9900 .
C124 H71 0.9900 .
C124 H72 0.9900 .
C127 C128 1.539(6) .
C127 H73 1.0000 .
C128 H74 1.0000 .
C129 H75 0.9900 .
C129 H76 0.9900 .
C130 H77 0.9900 .
C130 H78 0.9900 .
C133 C134 1.537(5) .
C133 H79 1.0000 .
C134 H80 1.0000 .
C135 H81 0.9900 .
C135 H82 0.9900 .
C136 H83 0.9900 .
C136 H84 0.9900 .
C203 C204 1.558(7) .
C203 H85 1.0000 .
C204 H86 1.0000 .
C205 H87 0.9900 .
C205 H88 0.9900 .
C206 H89 0.9900 .
C206 H90 0.9900 .
C209 C210 1.530(7) .
C209 H91 1.0000 .
C210 H92 1.0000 .
C211 H93 0.9900 .
C211 H94 0.9900 .
C212 H95 0.9900 .
C212 H96 0.9900 .
C215 C216 1.542(7) .
C215 H97 1.0000 .
C216 H98 1.0000 .
C217 N202 1.447(6) 2_666
C217 H99 0.9900 .
C217 H100 0.9900 .
C218 N201 1.423(6) 2_666
C218 H101 0.9900 .
C218 H102 0.9900 .
C303 C304 1.559(6) .
C303 H103 1.0000 .
C304 H104 1.0000 .
C305 H105 0.9900 .
C305 H106 0.9900 .
C306 H107 0.9900 .
C306 H108 0.9900 .
C309 C310 1.545(6) .
C309 H109 1.0000 .
C310 H110 1.0000 .
C311 H111 0.9900 .
C311 H112 0.9900 .
C312 H113 0.9900 .
C312 H114 0.9900 .
C315 C316 1.565(6) .
C315 H115 1.0000 .
C316 H116 1.0000 .
C317 N302 1.456(5) 2_665
C317 H117 0.9900 .
C317 H118 0.9900 .
C318 N301 1.431(6) 2_665
C318 H119 0.9900 .
C318 H120 0.9900 .

loop_
_geom_torsion_atom_site_label_1
_geom_torsion_atom_site_label_2
_geom_torsion_atom_site_label_3
_geom_torsion_atom_site_label_4
_geom_torsion
_geom_torsion_site_symmetry_1
_geom_torsion_site_symmetry_4
N31 Ag1 N11 C16 130.5(4) . .
O401 Ag1 N11 C16 -16.7(4) . .
N31 Ag1 N11 C12 -40.4(6) . .
O401 Ag1 N11 C12 172.4(3) . .
N41 Ag2 N21 C22 135.1(19) . .
N41 Ag2 N21 C26 -47(2) . .
N11 Ag1 N31 C32 103.0(5) . .
O401 Ag1 N31 C32 -108.7(4) . .
N11 Ag1 N31 C36 -69.3(6) . .
O401 Ag1 N31 C36 79.0(4) . .
N21 Ag2 N41 C46 59(2) . .
N21 Ag2 N41 C42 -119(2) . .
C6 C1 C2 C3 -0.8(7) . .
C10 C1 C2 C3 176.8(4) . .
C03 C01 C02 C03 -0.5(11) . 2_665
C30 C01 C02 C03 179.3(5) . 2_665
C1 C2 C3 C4 0.0(8) . .
C02 C01 C03 C02 0.5(11) . 2_665
C30 C01 C03 C02 -179.3(6) . 2_665
C2 C3 C4 C5 0.9(7) . .
C2 C3 C4 C20 -178.8(5) . .
C3 C4 C5 C6 -0.9(7) . .
C20 C4 C5 C6 178.8(5) . .
C06 C04 C05 C06 -1.0(10) . 2_486
C40 C04 C05 C06 -180.0(5) . 2_486
C2 C1 C6 C5 0.8(7) . .
C10 C1 C6 C5 -176.7(5) . .
C4 C5 C6 C1 0.1(8) . .
C05 C04 C06 C05 1.0(10) . 2_486
C40 C04 C06 C05 179.8(5) . 2_486
C11 N1 C10 C1 -153.7(4) . .
C6 C1 C10 N1 -50.7(6) . .
C2 C1 C10 N1 131.8(4) . .
C10 N1 C11 C13 -49.2(5) . .
C16 N11 C12 C13 -2.4(7) . .
Ag1 N11 C12 C13 169.0(4) . .
N11 C12 C13 C14 2.3(7) . .
N11 C12 C13 C11 179.6(4) . .
N1 C11 C13 C12 93.3(5) . .
N1 C11 C13 C14 -89.5(6) . .
C12 C13 C14 C15 -1.1(8) . .
C11 C13 C14 C15 -178.4(4) . .
C13 C14 C15 C16 0.3(8) . .
C12 N11 C16 C15 1.4(8) . .
Ag1 N11 C16 C15 -169.7(4) . .
C14 C15 C16 N11 -0.4(9) . .
C5 C4 C20 N2 -171.1(4) . .
C3 C4 C20 N2 8.7(6) . .
C21 N2 C20 C4 163.5(4) . .
C20 N2 C21 C23 72.1(5) . .
C26 N21 C22 C23 2.4(8) . .
Ag2 N21 C22 C23 -179.3(4) . .
N21 C22 C23 C24 -2.5(8) . .
N21 C22 C23 C21 -179.1(5) . .
N2 C21 C23 C22 -79.5(6) . .
N2 C21 C23 C24 104.0(5) . .
C22 C23 C24 C25 0.7(8) . .
C21 C23 C24 C25 177.4(5) . .
C23 C24 C25 C26 1.0(9) . .
C24 C25 C26 N21 -1.1(10) . .
C22 N21 C26 C25 -0.5(9) . .
Ag2 N21 C26 C25 -178.8(5) . .
C31 N3 C30 C01 163.4(4) . .
C02 C01 C30 N3 11.4(7) . .
C03 C01 C30 N3 -168.7(5) . .
C30 N3 C31 C33 82.7(5) . .
C36 N31 C32 C33 -1.0(7) . .
Ag1 N31 C32 C33 -173.2(4) . .
N31 C32 C33 C34 0.2(8) . .
N31 C32 C33 C31 180.0(5) . .
N3 C31 C33 C32 -13.5(7) . .
N3 C31 C33 C34 166.3(4) . .
C32 C33 C34 C35 1.2(8) . .
C31 C33 C34 C35 -178.7(5) . .
C33 C34 C35 C36 -1.7(9) . .
C32 N31 C36 C35 0.4(9) . .
Ag1 N31 C36 C35 173.0(5) . .
C34 C35 C36 N31 1.0(10) . .
C41 N4 C40 C04 178.6(4) . .
C06 C04 C40 N4 1.3(8) . .
C05 C04 C40 N4 -179.8(5) . .
C40 N4 C41 C43 -66.6(6) . .
C46 N41 C42 C43 -0.6(8) . .
Ag2 N41 C42 C43 177.3(4) . .
N41 C42 C43 C44 0.4(9) . .
N41 C42 C43 C41 179.2(5) . .
N4 C41 C43 C44 97.6(7) . .
N4 C41 C43 C42 -81.1(6) . .
C42 C43 C44 C45 0.1(8) . .
C41 C43 C44 C45 -178.5(5) . .
C43 C44 C45 C46 -0.5(8) . .
C42 N41 C46 C45 0.2(8) . .
Ag2 N41 C46 C45 -177.7(4) . .
C44 C45 C46 N41 0.3(8) . .
C103 N101 C101 O101 -170.6(4) . .
C135 N101 C101 O101 -3.6(7) . .
C103 N101 C101 N103 9.0(5) . .
C135 N101 C101 N103 176.1(4) . .
C105 N103 C101 O101 -1.2(7) . .
C104 N103 C101 O101 172.2(4) . .
C105 N103 C101 N101 179.1(4) . .
C104 N103 C101 N101 -7.4(5) . .
C103 N102 C102 O102 179.4(4) . .
C136 N102 C102 O102 11.9(7) . .
C103 N102 C102 N104 -0.5(5) . .
C136 N102 C102 N104 -167.9(4) . .
C104 N104 C102 O102 -179.0(4) . .
C106 N104 C102 O102 -0.2(7) . .
C104 N104 C102 N102 0.9(5) . .
C106 N104 C102 N102 179.7(4) . .
C102 N102 C103 N101 110.4(4) . .
C136 N102 C103 N101 -82.7(5) . .
C102 N102 C103 C104 0.0(5) . .
C136 N102 C103 C104 166.8(4) . .
C101 N101 C103 N102 -117.3(4) . .
C135 N101 C103 N102 76.0(5) . .
C101 N101 C103 C104 -6.8(5) . .
C135 N101 C103 C104 -173.5(4) . .
C102 N104 C104 N103 -112.6(4) . .
C106 N104 C104 N103 68.6(6) . .
C102 N104 C104 C103 -0.8(5) . .
C106 N104 C104 C103 -179.6(4) . .
C101 N103 C104 N104 114.9(4) . .
C105 N103 C104 N104 -71.8(5) . .
C101 N103 C104 C103 3.1(5) . .
C105 N103 C104 C103 176.3(4) . .
N102 C103 C104 N104 0.5(4) . .
N101 C103 C104 N104 -118.6(4) . .
N102 C103 C104 N103 121.2(4) . .
N101 C103 C104 N103 2.1(4) . .
C107 N105 C105 N103 99.1(5) . .
C109 N105 C105 N103 -85.4(5) . .
C101 N103 C105 N105 -98.4(5) . .
C104 N103 C105 N105 89.0(5) . .
C108 N106 C106 N104 -101.3(5) . .
C109 N106 C106 N104 91.6(5) . .
C102 N104 C106 N106 94.2(5) . .
C104 N104 C106 N106 -87.2(5) . .
C111 N107 C107 O103 0.3(6) . .
C110 N107 C107 O103 173.9(4) . .
C111 N107 C107 N105 -179.1(3) . .
C110 N107 C107 N105 -5.5(4) . .
C105 N105 C107 O103 1.5(6) . .
C109 N105 C107 O103 -174.6(4) . .
C105 N105 C107 N107 -179.1(3) . .
C109 N105 C107 N107 4.8(4) . .
C106 N106 C108 O104 6.0(7) . .
C109 N106 C108 O104 174.4(4) . .
C106 N106 C108 N108 -175.4(4) . .
C109 N106 C108 N108 -7.0(5) . .
C110 N108 C108 O104 -174.4(4) . .
C112 N108 C108 O104 -8.3(7) . .
C110 N108 C108 N106 7.1(5) . .
C112 N108 C108 N106 173.1(4) . .
C107 N105 C109 N106 -114.5(4) . .
C105 N105 C109 N106 69.6(5) . .
C107 N105 C109 C110 -2.4(4) . .
C105 N105 C109 C110 -178.3(3) . .
C108 N106 C109 N105 117.8(4) . .
C106 N106 C109 N105 -73.8(5) . .
C108 N106 C109 C110 4.1(5) . .
C106 N106 C109 C110 172.5(4) . .
C108 N108 C110 N107 -115.4(4) . .
C112 N108 C110 N107 79.0(5) . .
C108 N108 C110 C109 -4.3(5) . .
C112 N108 C110 C109 -169.9(4) . .
C107 N107 C110 N108 116.3(4) . .
C111 N107 C110 N108 -70.1(5) . .
C107 N107 C110 C109 3.8(4) . .
C111 N107 C110 C109 177.3(3) . .
N105 C109 C110 N108 -120.9(3) . .
N106 C109 C110 N108 0.1(4) . .
N105 C109 C110 N107 -0.8(4) . .
N106 C109 C110 N107 120.3(3) . .
C113 N109 C111 N107 112.7(5) . .
C115 N109 C111 N107 -91.5(5) . .
C107 N107 C111 N109 -106.1(4) . .
C110 N107 C111 N109 81.0(5) . .
C114 N110 C112 N108 -100.9(5) . .
C115 N110 C112 N108 83.3(5) . .
C108 N108 C112 N110 104.7(5) . .
C110 N108 C112 N110 -91.1(5) . .
C116 N111 C113 O105 173.2(4) . .
C117 N111 C113 O105 4.7(7) . .
C116 N111 C113 N109 -4.4(5) . .
C117 N111 C113 N109 -172.9(4) . .
C111 N109 C113 O105 -11.6(7) . .
C115 N109 C113 O105 -170.0(4) . .
C111 N109 C113 N111 166.0(4) . .
C115 N109 C113 N111 7.6(5) . .
C116 N112 C114 O106 -179.3(5) . .
C118 N112 C114 O106 -22.9(7) . .
C116 N112 C114 N110 2.9(5) . .
C118 N112 C114 N110 159.3(4) . .
C112 N110 C114 O106 6.5(7) . .
C115 N110 C114 O106 -177.3(4) . .
C112 N110 C114 N112 -175.7(4) . .
C115 N110 C114 N112 0.5(5) . .
C114 N110 C115 N109 108.9(4) . .
C112 N110 C115 N109 -74.9(5) . .
C114 N110 C115 C116 -3.3(5) . .
C112 N110 C115 C116 173.0(4) . .
C113 N109 C115 N110 -119.4(4) . .
C111 N109 C115 N110 82.5(5) . .
C113 N109 C115 C116 -7.5(5) . .
C111 N109 C115 C116 -165.6(4) . .
C114 N112 C116 N111 -115.9(4) . .
C118 N112 C116 N111 87.6(5) . .
C114 N112 C116 C115 -4.8(5) . .
C118 N112 C116 C115 -161.3(4) . .
C113 N111 C116 N112 111.2(4) . .
C117 N111 C116 N112 -80.2(5) . .
C113 N111 C116 C115 -0.3(5) . .
C117 N111 C116 C115 168.3(4) . .
N110 C115 C116 N112 4.7(4) . .
N109 C115 C116 N112 -115.3(4) . .
N110 C115 C116 N111 124.4(4) . .
N109 C115 C116 N111 4.5(4) . .
C113 N111 C117 N113 -112.0(5) . .
C116 N111 C117 N113 80.6(5) . .
C119 N113 C117 N111 113.6(5) . .
C121 N113 C117 N111 -86.6(5) . .
C120 N114 C118 N112 -112.1(5) . .
C121 N114 C118 N112 79.7(6) . .
C114 N112 C118 N114 117.3(5) . .
C116 N112 C118 N114 -88.2(5) . .
C121 N113 C119 O107 -174.5(4) . .
C117 N113 C119 O107 -12.8(7) . .
C121 N113 C119 N115 4.1(5) . .
C117 N113 C119 N115 165.8(4) . .
C123 N115 C119 O107 -4.0(7) . .
C122 N115 C119 O107 176.4(4) . .
C123 N115 C119 N113 177.4(4) . .
C122 N115 C119 N113 -2.2(5) . .
C121 N114 C120 O108 172.8(5) . .
C118 N114 C120 O108 3.3(7) . .
C121 N114 C120 N116 -8.6(5) . .
C118 N114 C120 N116 -178.0(4) . .
C122 N116 C120 O108 -171.2(4) . .
C124 N116 C120 O108 -4.4(7) . .
C122 N116 C120 N114 10.1(5) . .
C124 N116 C120 N114 176.9(4) . .
C120 N114 C121 N113 114.7(4) . .
C118 N114 C121 N113 -76.2(6) . .
C120 N114 C121 C122 3.8(5) . .
C118 N114 C121 C122 172.8(4) . .
C119 N113 C121 N114 -115.6(4) . .
C117 N113 C121 N114 83.0(5) . .
C119 N113 C121 C122 -4.1(5) . .
C117 N113 C121 C122 -165.5(4) . .
C119 N115 C122 N116 111.1(4) . .
C123 N115 C122 N116 -68.6(5) . .
C119 N115 C122 C121 -0.3(5) . .
C123 N115 C122 C121 -180.0(4) . .
C120 N116 C122 N115 -119.4(4) . .
C124 N116 C122 N115 74.2(5) . .
C120 N116 C122 C121 -7.4(5) . .
C124 N116 C122 C121 -173.8(4) . .
N114 C121 C122 N115 123.1(4) . .
N113 C121 C122 N115 2.5(5) . .
N114 C121 C122 N116 2.2(4) . .
N113 C121 C122 N116 -118.3(4) . .
C125 N117 C123 N115 103.3(5) . .
C127 N117 C123 N115 -92.1(5) . .
C119 N115 C123 N117 -93.3(5) . .
C122 N115 C123 N117 86.3(5) . .
C126 N118 C124 N116 -92.1(5) . .
C127 N118 C124 N116 86.1(5) . .
C120 N116 C124 N118 103.0(5) . .
C122 N116 C124 N118 -91.9(5) . .
C129 N119 C125 O109 2.0(7) . .
C128 N119 C125 O109 171.8(4) . .
C129 N119 C125 N117 -177.0(4) . .
C128 N119 C125 N117 -7.2(5) . .
C123 N117 C125 O109 -2.7(7) . .
C127 N117 C125 O109 -169.1(4) . .
C123 N117 C125 N119 176.3(4) . .
C127 N117 C125 N119 9.9(5) . .
C124 N118 C126 O110 -3.8(6) . .
C127 N118 C126 O110 177.8(4) . .
C124 N118 C126 N120 177.7(3) . .
C127 N118 C126 N120 -0.7(4) . .
C130 N120 C126 O110 -2.9(6) . .
C128 N120 C126 O110 -175.1(4) . .
C130 N120 C126 N118 175.6(3) . .
C128 N120 C126 N118 3.4(5) . .
C126 N118 C127 N117 110.2(4) . .
C124 N118 C127 N117 -68.2(5) . .
C126 N118 C127 C128 -2.0(4) . .
C124 N118 C127 C128 179.6(3) . .
C125 N117 C127 N118 -121.3(4) . .
C123 N117 C127 N118 72.8(5) . .
C125 N117 C127 C128 -8.5(5) . .
C123 N117 C127 C128 -174.4(4) . .
C125 N119 C128 N120 113.7(4) . .
C129 N119 C128 N120 -77.1(5) . .
C125 N119 C128 C127 1.8(5) . .
C129 N119 C128 C127 171.0(4) . .
C126 N120 C128 N119 -117.1(4) . .
C130 N120 C128 N119 71.0(5) . .
C126 N120 C128 C127 -4.4(4) . .
C130 N120 C128 C127 -176.3(3) . .
N118 C127 C128 N119 124.9(3) . .
N117 C127 C128 N119 3.9(4) . .
N118 C127 C128 N120 3.6(4) . .
N117 C127 C128 N120 -117.4(3) . .
C125 N119 C129 N121 -103.9(5) . .
C128 N119 C129 N121 87.7(5) . .
C131 N121 C129 N119 104.1(5) . .
C133 N121 C129 N119 -83.8(5) . .
C132 N122 C130 N120 -119.1(5) . .
C133 N122 C130 N120 91.6(5) . .
C126 N120 C130 N122 105.9(4) . .
C128 N120 C130 N122 -83.0(5) . .
C135 N123 C131 O111 17.0(7) . .
C134 N123 C131 O111 169.5(4) . .
C135 N123 C131 N121 -162.0(4) . .
C134 N123 C131 N121 -9.5(5) . .
C133 N121 C131 O111 -175.0(4) . .
C129 N121 C131 O111 -2.3(7) . .
C133 N121 C131 N123 3.9(5) . .
C129 N121 C131 N123 176.7(4) . .
C134 N124 C132 O112 -177.2(4) . .
C136 N124 C132 O112 -5.1(7) . .
C134 N124 C132 N122 2.9(5) . .
C136 N124 C132 N122 175.0(4) . .
C130 N122 C132 O112 18.1(7) . .
C133 N122 C132 O112 170.0(4) . .
C130 N122 C132 N124 -161.9(4) . .
C133 N122 C132 N124 -10.1(5) . .
C131 N121 C133 N122 -108.1(4) . .
C129 N121 C133 N122 78.9(5) . .
C131 N121 C133 C134 2.7(5) . .
C129 N121 C133 C134 -170.2(4) . .
C132 N122 C133 N121 123.2(4) . .
C130 N122 C133 N121 -85.0(5) . .
C132 N122 C133 C134 12.7(5) . .
C130 N122 C133 C134 164.5(4) . .
C132 N124 C134 N123 -108.2(4) . .
C136 N124 C134 N123 79.8(5) . .
C132 N124 C134 C133 4.8(5) . .
C136 N124 C134 C133 -167.2(4) . .
C131 N123 C134 N124 123.1(4) . .
C135 N123 C134 N124 -84.5(5) . .
C131 N123 C134 C133 10.9(5) . .
C135 N123 C134 C133 163.3(4) . .
N121 C133 C134 N124 -128.6(4) . .
N122 C133 C134 N124 -10.0(4) . .
N121 C133 C134 N123 -7.8(4) . .
N122 C133 C134 N123 110.7(4) . .
C131 N123 C135 N101 -123.9(4) . .
C134 N123 C135 N101 86.5(5) . .
C101 N101 C135 N123 113.4(5) . .
C103 N101 C135 N123 -81.0(5) . .
C132 N124 C136 N102 108.2(5) . .
C134 N124 C136 N102 -80.5(5) . .
C102 N102 C136 N124 -107.9(5) . .
C103 N102 C136 N124 86.3(5) . .
C218 N201 C201 O201 -10.1(8) 2_666 .
C203 N201 C201 O201 -175.5(5) . .
C218 N201 C201 N203 167.1(4) 2_666 .
C203 N201 C201 N203 1.8(6) . .
C205 N203 C201 O201 8.7(8) . .
C204 N203 C201 O201 177.5(5) . .
C205 N203 C201 N201 -168.7(4) . .
C204 N203 C201 N201 0.2(5) . .
C206 N204 C202 O202 -13.3(8) . .
C204 N204 C202 O202 -174.8(5) . .
C206 N204 C202 N202 165.3(4) . .
C204 N204 C202 N202 3.8(6) . .
C217 N202 C202 O202 1.0(8) 2_666 .
C203 N202 C202 O202 177.1(5) . .
C217 N202 C202 N204 -177.5(4) 2_666 .
C203 N202 C202 N204 -1.4(6) . .
C202 N202 C203 N201 110.1(5) . .
C217 N202 C203 N201 -73.7(6) 2_666 .
C202 N202 C203 C204 -1.2(5) . .
C217 N202 C203 C204 174.9(4) 2_666 .
C201 N201 C203 N202 -113.8(5) . .
C218 N201 C203 N202 80.5(6) 2_666 .
C201 N201 C203 C204 -2.9(5) . .
C218 N201 C203 C204 -168.5(4) 2_666 .
C202 N204 C204 N203 -115.1(5) . .
C206 N204 C204 N203 83.4(5) . .
C202 N204 C204 C203 -4.3(5) . .
C206 N204 C204 C203 -165.8(4) . .
C201 N203 C204 N204 109.7(5) . .
C205 N203 C204 N204 -81.2(6) . .
C201 N203 C204 C203 -1.9(5) . .
C205 N203 C204 C203 167.2(4) . .
N202 C203 C204 N204 3.2(5) . .
N201 C203 C204 N204 -116.8(4) . .
N202 C203 C204 N203 122.6(4) . .
N201 C203 C204 N203 2.6(5) . .
C201 N203 C205 N205 -109.7(5) . .
C204 N203 C205 N205 82.4(6) . .
C207 N205 C205 N203 118.9(5) . .
C209 N205 C205 N203 -82.9(6) . .
C202 N204 C206 N206 114.7(5) . .
C204 N204 C206 N206 -85.7(6) . .
C208 N206 C206 N204 -113.4(5) . .
C209 N206 C206 N204 85.5(6) . .
C205 N205 C207 O203 -10.4(8) . .
C209 N205 C207 O203 -170.7(5) . .
C205 N205 C207 N207 169.3(4) . .
C209 N205 C207 N207 9.1(6) . .
C211 N207 C207 O203 -1.7(8) . .
C210 N207 C207 O203 171.9(5) . .
C211 N207 C207 N205 178.6(4) . .
C210 N207 C207 N205 -7.9(6) . .
C209 N206 C208 O204 173.1(5) . .
C206 N206 C208 O204 10.3(8) . .
C209 N206 C208 N208 -6.3(5) . .
C206 N206 C208 N208 -169.1(4) . .
C212 N208 C208 O204 -6.7(7) . .
C210 N208 C208 O204 -172.0(4) . .
C212 N208 C208 N206 172.6(4) . .
C210 N208 C208 N206 7.4(5) . .
C208 N206 C209 N205 114.1(5) . .
C206 N206 C209 N205 -83.0(5) . .
C208 N206 C209 C210 2.8(5) . .
C206 N206 C209 C210 165.7(4) . .
C207 N205 C209 N206 -118.7(5) . .
C205 N205 C209 N206 81.4(6) . .
C207 N205 C209 C210 -6.5(5) . .
C205 N205 C209 C210 -166.3(4) . .
C207 N207 C210 N208 114.7(5) . .
C211 N207 C210 N208 -71.5(6) . .
C207 N207 C210 C209 3.8(5) . .
C211 N207 C210 C209 177.5(4) . .
C208 N208 C210 N207 -117.6(5) . .
C212 N208 C210 N207 76.9(5) . .
C208 N208 C210 C209 -5.4(5) . .
C212 N208 C210 C209 -170.8(4) . .
N206 C209 C210 N207 121.0(4) . .
N205 C209 C210 N207 1.5(5) . .
N206 C209 C210 N208 1.5(5) . .
N205 C209 C210 N208 -118.1(4) . .
C213 N209 C211 N207 94.2(5) . .
C215 N209 C211 N207 -95.3(5) . .
C207 N207 C211 N209 -98.8(5) . .
C210 N207 C211 N209 88.3(5) . .
C214 N210 C212 N208 -93.1(5) . .
C215 N210 C212 N208 81.9(6) . .
C208 N208 C212 N210 103.7(5) . .
C210 N208 C212 N210 -92.5(5) . .
C216 N211 C213 O205 177.7(4) . .
C217 N211 C213 O205 9.7(8) . .
C216 N211 C213 N209 -4.6(6) . .
C217 N211 C213 N209 -172.6(4) . .
C211 N209 C213 O205 -6.2(7) . .
C215 N209 C213 O205 -177.7(4) . .
C211 N209 C213 N211 176.1(4) . .
C215 N209 C213 N211 4.5(6) . .
C216 N212 C214 O206 -179.2(5) . .
C218 N212 C214 O206 -2.3(8) . .
C216 N212 C214 N210 1.5(6) . .
C218 N212 C214 N210 178.4(4) . .
C212 N210 C214 O206 -4.4(7) . .
C215 N210 C214 O206 179.9(4) . .
C212 N210 C214 N212 174.9(4) . .
C215 N210 C214 N212 -0.8(5) . .
C213 N209 C215 N210 -115.1(5) . .
C211 N209 C215 N210 73.5(6) . .
C213 N209 C215 C216 -2.7(5) . .
C211 N209 C215 C216 -174.1(4) . .
C214 N210 C215 N209 112.3(5) . .
C212 N210 C215 N209 -63.2(6) . .
C214 N210 C215 C216 -0.2(5) . .
C212 N210 C215 C216 -175.6(4) . .
C213 N211 C216 N212 114.5(5) . .
C217 N211 C216 N212 -78.1(6) . .
C213 N211 C216 C215 2.8(5) . .
C217 N211 C216 C215 170.3(4) . .
C214 N212 C216 N211 -113.1(5) . .
C218 N212 C216 N211 70.0(6) . .
C214 N212 C216 C215 -1.5(5) . .
C218 N212 C216 C215 -178.3(4) . .
N209 C215 C216 N211 -0.1(5) . .
N210 C215 C216 N211 121.1(4) . .
N209 C215 C216 N212 -120.2(4) . .
N210 C215 C216 N212 1.0(5) . .
C213 N211 C217 N202 -103.5(5) . 2_666
C216 N211 C217 N202 90.0(6) . 2_666
C214 N212 C218 N201 99.4(5) . 2_666
C216 N212 C218 N201 -84.1(6) . 2_666
C305 N303 C301 O301 -2.7(7) . .
C304 N303 C301 O301 -178.0(4) . .
C305 N303 C301 N301 177.8(4) . .
C304 N303 C301 N301 2.5(5) . .
C318 N301 C301 O301 -0.2(7) 2_665 .
C303 N301 C301 O301 176.7(4) . .
C318 N301 C301 N303 179.3(4) 2_665 .
C303 N301 C301 N303 -3.8(5) . .
C303 N302 C302 O302 -175.5(4) . .
C317 N302 C302 O302 -6.4(7) 2_665 .
C303 N302 C302 N304 5.2(5) . .
C317 N302 C302 N304 174.2(4) 2_665 .
C304 N304 C302 O302 175.3(4) . .
C306 N304 C302 O302 4.7(7) . .
C304 N304 C302 N302 -5.3(5) . .
C306 N304 C302 N302 -176.0(4) . .
C301 N301 C303 N302 112.7(4) . .
C318 N301 C303 N302 -70.6(6) 2_665 .
C301 N301 C303 C304 3.4(5) . .
C318 N301 C303 C304 -179.8(4) 2_665 .
C302 N302 C303 N301 -112.9(5) . .
C317 N302 C303 N301 78.1(5) 2_665 .
C302 N302 C303 C304 -2.9(5) . .
C317 N302 C303 C304 -171.8(4) 2_665 .
C302 N304 C304 N303 115.2(4) . .
C306 N304 C304 N303 -74.3(5) . .
C302 N304 C304 C303 3.5(5) . .
C306 N304 C304 C303 173.9(4) . .
C301 N303 C304 N304 -113.1(4) . .
C305 N303 C304 N304 71.7(5) . .
C301 N303 C304 C303 -0.4(5) . .
C305 N303 C304 C303 -175.5(4) . .
N301 C303 C304 N304 118.3(4) . .
N302 C303 C304 N304 -0.4(4) . .
N301 C303 C304 N303 -1.7(4) . .
N302 C303 C304 N303 -120.4(4) . .
C301 N303 C305 N305 98.4(5) . .
C304 N303 C305 N305 -86.8(5) . .
C307 N305 C305 N303 -100.3(5) . .
C309 N305 C305 N303 89.2(5) . .
C308 N306 C306 N304 103.7(5) . .
C309 N306 C306 N304 -88.0(5) . .
C302 N304 C306 N306 -100.4(5) . .
C304 N304 C306 N306 90.0(5) . .
C310 N307 C307 O303 -177.0(4) . .
C311 N307 C307 O303 -14.7(7) . .
C310 N307 C307 N305 3.8(5) . .
C311 N307 C307 N305 166.1(3) . .
C305 N305 C307 O303 6.1(7) . .
C309 N305 C307 O303 177.6(4) . .
C305 N305 C307 N307 -174.7(4) . .
C309 N305 C307 N307 -3.2(5) . .
C312 N308 C308 O304 12.3(7) . .
C310 N308 C308 O304 174.2(4) . .
C312 N308 C308 N306 -167.4(4) . .
C310 N308 C308 N306 -5.4(5) . .
C306 N306 C308 O304 -3.8(7) . .
C309 N306 C308 O304 -173.4(4) . .
C306 N306 C308 N308 175.8(4) . .
C309 N306 C308 N308 6.3(5) . .
C307 N305 C309 N306 113.2(4) . .
C305 N305 C309 N306 -75.2(5) . .
C307 N305 C309 C310 1.4(4) . .
C305 N305 C309 C310 173.0(3) . .
C308 N306 C309 N305 -116.1(4) . .
C306 N306 C309 N305 74.3(6) . .
C308 N306 C309 C310 -4.6(5) . .
C306 N306 C309 C310 -174.2(4) . .
C307 N307 C310 N308 -114.8(4) . .
C311 N307 C310 N308 82.8(5) . .
C307 N307 C310 C309 -2.8(5) . .
C311 N307 C310 C309 -165.1(3) . .
C308 N308 C310 N307 114.8(5) . .
C312 N308 C310 N307 -83.4(5) . .
C308 N308 C310 C309 2.4(5) . .
C312 N308 C310 C309 164.3(4) . .
N305 C309 C310 N307 0.8(4) . .
N306 C309 C310 N307 -118.8(4) . .
N305 C309 C310 N308 120.8(4) . .
N306 C309 C310 N308 1.2(4) . .
C313 N309 C311 N307 -118.8(5) . .
C315 N309 C311 N307 83.6(5) . .
C307 N307 C311 N309 115.3(5) . .
C310 N307 C311 N309 -84.3(5) . .
C308 N308 C312 N310 -115.2(5) . .
C310 N308 C312 N310 84.7(5) . .
C314 N310 C312 N308 105.5(5) . .
C315 N310 C312 N308 -82.5(5) . .
C311 N309 C313 O305 13.2(7) . .
C315 N309 C313 O305 173.0(4) . .
C311 N309 C313 N311 -166.8(4) . .
C315 N309 C313 N311 -7.0(5) . .
C316 N311 C313 O305 -175.5(4) . .
C317 N311 C313 O305 1.4(7) . .
C316 N311 C313 N309 4.5(5) . .
C317 N311 C313 N309 -178.6(4) . .
C318 N312 C314 O306 10.0(7) . .
C316 N312 C314 O306 175.8(4) . .
C318 N312 C314 N310 -167.4(4) . .
C316 N312 C314 N310 -1.6(5) . .
C315 N310 C314 O306 -179.9(4) . .
C312 N310 C314 O306 -7.1(7) . .
C315 N310 C314 N312 -2.5(5) . .
C312 N310 C314 N312 170.2(4) . .
C314 N310 C315 N309 -107.2(4) . .
C312 N310 C315 N309 80.0(5) . .
C314 N310 C315 C316 5.1(5) . .
C312 N310 C315 C316 -167.6(4) . .
C313 N309 C315 N310 119.0(4) . .
C311 N309 C315 N310 -81.6(5) . .
C313 N309 C315 C316 6.5(5) . .
C311 N309 C315 C316 165.9(4) . .
C313 N311 C316 N312 -110.8(4) . .
C317 N311 C316 N312 72.3(5) . .
C313 N311 C316 C315 -0.5(5) . .
C317 N311 C316 C315 -177.4(4) . .
C314 N312 C316 N311 115.2(4) . .
C318 N312 C316 N311 -79.0(5) . .
C314 N312 C316 C315 4.5(5) . .
C318 N312 C316 C315 170.4(4) . .
N310 C315 C316 N311 -124.9(4) . .
N309 C315 C316 N311 -3.4(4) . .
N310 C315 C316 N312 -5.5(5) . .
N309 C315 C316 N312 116.0(4) . .
C313 N311 C317 N302 97.6(5) . 2_665
C316 N311 C317 N302 -85.8(5) . 2_665
C314 N312 C318 N301 -103.7(5) . 2_665
C316 N312 C318 N301 91.9(5) . 2_665
